data_1545748
loop_
_publ_author_name
'Ikemoto, Koki'
'Kobayashi, Ryo'
'Sato, Sota'
'Isobe, Hiroyuki'

_publ_section_title
;
 Entropy-Driven Ball-in-Bowl Assembly of Fullerene and Geodesic Phenylene
 Bowl
;
_journal_name_full 'Organic Letters'
_journal_paper_doi 10.1021/acs.orglett.7b00899
_journal_year 2017
_chemical_absolute_configuration unk
_chemical_formula_moiety 'C160 H150, C60'
_chemical_formula_sum 'C220 H150'
_chemical_formula_weight 2793.39
_space_group_crystal_system monoclinic
_space_group_IT_number 5
_space_group_name_Hall 'I 2y'
_space_group_name_H-M_alt 'I 1 2 1'
_symmetry_space_group_name_Hall 'I 2y'
_symmetry_space_group_name_H-M 'I 1 2 1'
_atom_sites_solution_hydrogens geom
_atom_sites_solution_primary direct
_audit_creation_method SHELXL-2014/7
_cell_angle_alpha 90
_cell_angle_beta 94.486(7)
_cell_angle_gamma 90
_cell_formula_units_Z 4
_cell_length_a 15.2965(8)
_cell_length_b 29.0416(11)
_cell_length_c 42.143(4)
_cell_measurement_reflns_used 2921
_cell_measurement_temperature 95(2)
_cell_measurement_theta_max 26.6260
_cell_measurement_theta_min 2.0350
_cell_volume 18664(2)
_computing_cell_refinement 'CrysAlisPro 1.171.38.43 (Rigaku Oxford Diffraction, 2015)'
_computing_data_collection 'KEK ugui'
_computing_data_reduction 'CrysAlisPro 1.171.38.43 (Rigaku Oxford Diffraction, 2015)'
_computing_molecular_graphics 'Yadokari-XG 2009 (Wakita Nemoto et al., 2009)'
_computing_publication_material 'Yadokari-XG 2009 (Wakita Nemoto et al., 2009)'
_computing_structure_refinement 'SHELXL-2014/7 (Sheldrick, 2014)'
_computing_structure_solution 'SHELXT-2014/7 (Sheldrick, 2014)'
_diffrn_ambient_temperature 95(2)
_diffrn_measured_fraction_theta_full 0.994
_diffrn_measured_fraction_theta_max 0.994
_diffrn_measurement_device_type 'PAD Pilatus3 6M (Dectris)'
_diffrn_measurement_method 'oscillation method, \w scans'
_diffrn_radiation_type synchrotron
_diffrn_radiation_wavelength 0.900
_diffrn_reflns_av_R_equivalents 0.0741
_diffrn_reflns_av_unetI/netI 0.1252
_diffrn_reflns_Laue_measured_fraction_full 0.994
_diffrn_reflns_Laue_measured_fraction_max 0.994
_diffrn_reflns_limit_h_max 14
_diffrn_reflns_limit_h_min -15
_diffrn_reflns_limit_k_max 29
_diffrn_reflns_limit_k_min -25
_diffrn_reflns_limit_l_max 42
_diffrn_reflns_limit_l_min -42
_diffrn_reflns_number 30485
_diffrn_reflns_point_group_measured_fraction_full 0.835
_diffrn_reflns_point_group_measured_fraction_max 0.835
_diffrn_reflns_theta_full 26.744
_diffrn_reflns_theta_max 26.744
_diffrn_reflns_theta_min 1.776
_diffrn_source 'KEK PF BL17A beamline'
_exptl_absorpt_coefficient_mu 0.093
_exptl_absorpt_correction_T_max 1.00000
_exptl_absorpt_correction_T_min 0.82963
_exptl_absorpt_correction_type multi-scan
_exptl_absorpt_process_details
;
CrysAlisPro 1.171.38.43 (Rigaku Oxford Diffraction, 2015)
Empirical absorption correction using spherical harmonics,
 implemented in SCALE3 ABSPACK scaling algorithm.
;
_exptl_crystal_colour brown
_exptl_crystal_density_diffrn 0.994
_exptl_crystal_description rod
_exptl_crystal_F_000 5880
_exptl_crystal_size_max 0.120
_exptl_crystal_size_mid 0.040
_exptl_crystal_size_min 0.020
_refine_diff_density_max 0.438
_refine_diff_density_min -0.221
_refine_diff_density_rms 0.050
_refine_ls_abs_structure_details
;
 Flack x determined using 2172 quotients [(I+)-(I-)]/[(I+)+(I-)]
 (Parsons, Flack and Wagner, Acta Cryst. B69 (2013) 249-259).
;
_refine_ls_abs_structure_Flack 3.0(10)
_refine_ls_extinction_method none
_refine_ls_goodness_of_fit_ref 1.225
_refine_ls_hydrogen_treatment constr
_refine_ls_matrix_type full
_refine_ls_number_parameters 2244
_refine_ls_number_reflns 16331
_refine_ls_number_restraints 4150
_refine_ls_restrained_S_all 1.189
_refine_ls_R_factor_all 0.1422
_refine_ls_R_factor_gt 0.0889
_refine_ls_shift/su_max 0.001
_refine_ls_shift/su_mean 0.000
_refine_ls_structure_factor_coef Fsqd
_refine_ls_weighting_details 'w=1/[\s^2^(Fo^2^)+(0.1000P)^2^] where P=(Fo^2^+2Fc^2^)/3'
_refine_ls_weighting_scheme calc
_refine_ls_wR_factor_gt 0.2313
_refine_ls_wR_factor_ref 0.2666
_reflns_Friedel_coverage 0.637
_reflns_Friedel_fraction_full 0.667
_reflns_Friedel_fraction_max 0.667
_reflns_number_gt 8798
_reflns_number_total 16331
_reflns_threshold_expression 'I > 2\s(I)'
_cod_data_source_file ol7b00899_si_002.cif
_cod_data_source_block shelxl_sq
_cod_database_code 1545748
_shelx_shelxl_version_number 2014/7
_shelx_space_group_comment
;
The symmetry employed for this shelxl refinement is uniquely defined
by the following loop, which should always be used as a source of
symmetry information in preference to the above space-group names.
They are only intended as comments.
;
_shelx_estimated_absorpt_t_min 0.989
_shelx_estimated_absorpt_t_max 0.998

loop_
_space_group_symop_operation_xyz
'x, y, z'
'-x, y, -z'
'x+1/2, y+1/2, z+1/2'
'-x+1/2, y+1/2, -z+1/2'

loop_
_atom_site_label
_atom_site_type_symbol
_atom_site_fract_x
_atom_site_fract_y
_atom_site_fract_z
_atom_site_U_iso_or_equiv
_atom_site_adp_type
_atom_site_occupancy
_atom_site_site_symmetry_order
_atom_site_calc_flag
_atom_site_refinement_flags_posn
_atom_site_refinement_flags_adp
_atom_site_refinement_flags_occupancy
_atom_site_disorder_assembly
_atom_site_disorder_group
C1 C 0.4459(9) 0.5834(4) 0.7811(4) 0.069(4) Uani 1 1 d . U . . .
H1 H 0.4734 0.5630 0.7964 0.083 Uiso 1 1 calc R U . . .
C2 C 0.3724(10) 0.6119(5) 0.7905(4) 0.078(4) Uani 1 1 d . U . . .
C3 C 0.3518(9) 0.6474(4) 0.7672(4) 0.069(4) Uani 1 1 d . U . . .
H3 H 0.3100 0.6699 0.7722 0.083 Uiso 1 1 calc R U . . .
C4 C 0.3871(9) 0.6516(4) 0.7383(4) 0.059(4) Uani 1 1 d . U . . .
C5 C 0.4451(9) 0.6189(4) 0.7297(3) 0.064(4) Uani 1 1 d . U . . .
H5 H 0.4638 0.6195 0.7087 0.077 Uiso 1 1 calc R U . . .
C6 C 0.4776(10) 0.5847(5) 0.7506(4) 0.075(4) Uani 1 1 d . U . . .
C7 C 0.4963(6) 0.4996(6) 0.7526(2) 0.071(3) Uani 1 1 d D U . . .
H7 H 0.4645 0.4995 0.7711 0.086 Uiso 1 1 calc R U . . .
C8 C 0.5217(10) 0.5422(5) 0.7397(4) 0.078(4) Uani 1 1 d D U . . .
C9 C 0.5627(9) 0.5425(5) 0.7116(4) 0.080(4) Uani 1 1 d D U . . .
H9 H 0.5785 0.5710 0.7026 0.096 Uiso 1 1 calc R U . . .
C10 C 0.5813(6) 0.5009(6) 0.6964(3) 0.072(3) Uani 1 1 d D U . . .
C11 C 0.5603(9) 0.4601(5) 0.7109(4) 0.068(4) Uani 1 1 d D U . . .
H11 H 0.5760 0.4319 0.7014 0.082 Uiso 1 1 calc R U . . .
C12 C 0.5173(8) 0.4583(4) 0.7387(4) 0.063(4) Uani 1 1 d D U . . .
C13 C 0.4496(9) 0.4161(5) 0.7813(4) 0.071(4) Uani 1 1 d . U . . .
H13 H 0.4790 0.4346 0.7974 0.085 Uiso 1 1 calc R U . . .
C14 C 0.4763(8) 0.4171(5) 0.7514(4) 0.066(4) Uani 1 1 d . U . . .
C15 C 0.4458(8) 0.3840(5) 0.7299(4) 0.070(4) Uani 1 1 d . U . . .
H15 H 0.4659 0.3834 0.7092 0.085 Uiso 1 1 calc R U . . .
C16 C 0.3828(10) 0.3498(5) 0.7392(4) 0.078(4) Uani 1 1 d . U . . .
C17 C 0.3492(10) 0.3554(5) 0.7681(4) 0.078(4) Uani 1 1 d . U . . .
H17 H 0.3035 0.3358 0.7741 0.093 Uiso 1 1 calc R U . . .
C18 C 0.3815(9) 0.3891(5) 0.7886(3) 0.066(4) Uani 1 1 d D U . . .
C19 C 0.3290(9) 0.4501(5) 0.8231(4) 0.080(4) Uani 1 1 d . U . . .
H19 H 0.3807 0.4666 0.8192 0.096 Uiso 1 1 calc R U . . .
C20 C 0.3225(10) 0.4048(5) 0.8146(4) 0.075(4) Uani 1 1 d D U . . .
C21 C 0.2531(10) 0.3823(5) 0.8244(4) 0.079(4) Uani 1 1 d . U . . .
H21 H 0.2523 0.3499 0.8213 0.095 Uiso 1 1 calc R U . . .
C22 C 0.1816(10) 0.4008(5) 0.8389(4) 0.077(4) Uani 1 1 d D U . . .
C23 C 0.1912(11) 0.4487(5) 0.8451(4) 0.091(5) Uani 1 1 d D U . . .
H23 H 0.1461 0.4642 0.8552 0.109 Uiso 1 1 calc R U . . .
C24 C 0.2619(11) 0.4733(4) 0.8374(3) 0.071(4) Uani 1 1 d . U . . .
C25 C 0.3257(10) 0.5494(5) 0.8225(3) 0.074(4) Uani 1 1 d . U . . .
H25 H 0.3761 0.5327 0.8171 0.088 Uiso 1 1 calc R U . . .
C26 C 0.2633(11) 0.5255(5) 0.8379(4) 0.079(4) Uani 1 1 d . U . . .
C27 C 0.1904(9) 0.5507(4) 0.8459(3) 0.064(4) Uani 1 1 d . U . . .
H27 H 0.1455 0.5362 0.8566 0.076 Uiso 1 1 calc R U . . .
C28 C 0.1841(10) 0.5972(5) 0.8379(4) 0.083(4) Uani 1 1 d D U . . .
C29 C 0.2469(9) 0.6226(5) 0.8230(3) 0.072(4) Uani 1 1 d . U . . .
H29 H 0.2416 0.6547 0.8190 0.086 Uiso 1 1 calc R U . . .
C30 C 0.3209(9) 0.5955(5) 0.8141(3) 0.065(4) Uani 1 1 d . U . . .
C31 C 0.3490(11) 0.6843(4) 0.7145(4) 0.072(4) Uani 1 1 d . U . . .
C32 C 0.2674(10) 0.7031(4) 0.7140(4) 0.072(4) Uani 1 1 d . U . . .
H32 H 0.2341 0.6964 0.7315 0.086 Uiso 1 1 calc R U . . .
C33 C 0.2287(10) 0.7308(5) 0.6906(4) 0.079(4) Uani 1 1 d D U . . .
C34 C 0.2824(11) 0.7401(5) 0.6650(4) 0.078(4) Uani 1 1 d . U . . .
H34 H 0.2596 0.7601 0.6486 0.094 Uiso 1 1 calc R U . . .
C35 C 0.3611(12) 0.7230(5) 0.6627(4) 0.085(5) Uani 1 1 d . U . . .
C36 C 0.3971(11) 0.6972(5) 0.6889(4) 0.084(4) Uani 1 1 d . U . . .
H36 H 0.4568 0.6881 0.6893 0.101 Uiso 1 1 calc R U . . .
C37 C 0.4732(13) 0.6959(6) 0.6264(5) 0.112(6) Uani 1 1 d D U . . .
H37 H 0.4838 0.6704 0.6402 0.134 Uiso 1 1 calc R U . . .
C38 C 0.4096(12) 0.7295(6) 0.6331(5) 0.100(5) Uani 1 1 d D U . . .
C39 C 0.3892(11) 0.7611(6) 0.6119(5) 0.096(5) Uani 1 1 d . U . . .
H39 H 0.3437 0.7824 0.6154 0.115 Uiso 1 1 calc R U . . .
C40 C 0.4324(12) 0.7645(5) 0.5841(5) 0.092(5) Uani 1 1 d . U . . .
C41 C 0.4956(9) 0.7349(6) 0.5784(4) 0.086(5) Uani 1 1 d . U . . .
H41 H 0.5243 0.7376 0.5593 0.104 Uiso 1 1 calc R U . . .
C42 C 0.5200(10) 0.7006(5) 0.5995(4) 0.082(4) Uani 1 1 d . U . . .
C43 C 0.5835(13) 0.6196(5) 0.6045(4) 0.103(5) Uani 1 1 d D U . . .
H43 H 0.5351 0.6108 0.6160 0.124 Uiso 1 1 calc R U . . .
C44 C 0.5864(12) 0.6644(6) 0.5928(4) 0.099(5) Uani 1 1 d D U . . .
C45 C 0.6536(10) 0.6764(6) 0.5767(4) 0.090(5) Uani 1 1 d . U . . .
H45 H 0.6568 0.7068 0.5686 0.108 Uiso 1 1 calc R U . . .
C46 C 0.7213(12) 0.6442(6) 0.5713(4) 0.104(4) Uani 1 1 d . U . . .
C47 C 0.7117(11) 0.5986(5) 0.5825(4) 0.090(5) Uani 1 1 d . U . . .
H47 H 0.7525 0.5760 0.5768 0.107 Uiso 1 1 calc R U . . .
C48 C 0.6503(11) 0.5863(5) 0.6000(4) 0.085(4) Uani 1 1 d . U . . .
C49 C 0.6104(6) 0.5016(6) 0.6637(3) 0.073(3) Uani 1 1 d . U . . .
C50 C 0.6234(9) 0.5404(5) 0.6464(4) 0.080(4) Uani 1 1 d . U . . .
H50 H 0.6196 0.5690 0.6572 0.096 Uiso 1 1 calc R U . . .
C51 C 0.6410(9) 0.5420(5) 0.6156(4) 0.073(4) Uani 1 1 d . U . . .
C52 C 0.6521(6) 0.5017(6) 0.6002(3) 0.079(3) Uani 1 1 d . U . . .
H52 H 0.6673 0.5020 0.5787 0.095 Uiso 1 1 calc R U . . .
C53 C 0.6412(9) 0.4599(4) 0.6156(4) 0.083(5) Uani 1 1 d D U . . .
C54 C 0.6197(8) 0.4599(5) 0.6478(4) 0.077(4) Uani 1 1 d . U . . .
H54 H 0.6117 0.4315 0.6584 0.092 Uiso 1 1 calc R U . . .
C55 C 0.5790(10) 0.3809(5) 0.6044(4) 0.078(4) Uani 1 1 d . U . . .
H55 H 0.5303 0.3895 0.6158 0.094 Uiso 1 1 calc R U . . .
C56 C 0.6426(11) 0.4126(4) 0.5991(3) 0.074(4) Uani 1 1 d D U . . .
C57 C 0.7148(9) 0.3997(5) 0.5811(4) 0.088(5) Uani 1 1 d . U . . .
H57 H 0.7587 0.4220 0.5779 0.106 Uiso 1 1 calc R U . . .
C58 C 0.7229(10) 0.3571(5) 0.5685(4) 0.083(4) Uani 1 1 d . U . . .
C59 C 0.6618(11) 0.3252(5) 0.5751(4) 0.091(5) Uani 1 1 d D U . . .
H59 H 0.6684 0.2945 0.5678 0.109 Uiso 1 1 calc R U . . .
C60 C 0.5855(10) 0.3363(5) 0.5932(4) 0.084(4) Uani 1 1 d D U . . .
C61 C 0.4773(8) 0.3034(4) 0.6270(4) 0.061(4) Uani 1 1 d . U . . .
H61 H 0.4956 0.3261 0.6423 0.074 Uiso 1 1 calc R U . . .
C62 C 0.5177(12) 0.3030(5) 0.5993(4) 0.086(5) Uani 1 1 d . U . . .
C63 C 0.4929(12) 0.2672(5) 0.5777(4) 0.099(5) Uani 1 1 d . U . . .
H63 H 0.5239 0.2642 0.5591 0.118 Uiso 1 1 calc R U . . .
C64 C 0.4229(12) 0.2349(5) 0.5822(4) 0.085(5) Uani 1 1 d . U . . .
C65 C 0.3924(9) 0.2366(5) 0.6112(4) 0.080(4) Uani 1 1 d D U . . .
H65 H 0.3552 0.2125 0.6172 0.096 Uiso 1 1 calc R U . . .
C66 C 0.4134(10) 0.2740(4) 0.6343(3) 0.073(4) Uani 1 1 d D U . . .
C67 C 0.3529(9) 0.3162(5) 0.7131(4) 0.067(4) Uani 1 1 d . U . . .
C68 C 0.3987(9) 0.3053(5) 0.6881(4) 0.066(4) Uani 1 1 d . U . . .
H68 H 0.4568 0.3167 0.6876 0.079 Uiso 1 1 calc R U . . .
C69 C 0.3649(9) 0.2787(5) 0.6635(4) 0.069(4) Uani 1 1 d D U . . .
C70 C 0.2767(9) 0.2614(5) 0.6644(4) 0.078(4) Uani 1 1 d . U . . .
H70 H 0.2504 0.2436 0.6473 0.093 Uiso 1 1 calc R U . . .
C71 C 0.2323(9) 0.2711(5) 0.6900(4) 0.066(4) Uani 1 1 d . U . . .
C72 C 0.2653(9) 0.2994(5) 0.7146(4) 0.072(4) Uani 1 1 d . U . . .
H72 H 0.2313 0.3072 0.7317 0.086 Uiso 1 1 calc R U . . .
C73 C 0.0978(10) 0.2544(5) 0.7191(4) 0.075(4) Uani 1 1 d . U . . .
H73 H 0.1302 0.2655 0.7377 0.091 Uiso 1 1 calc R U . . .
C74 C 0.1406(10) 0.2520(5) 0.6924(4) 0.083(5) Uani 1 1 d . U . . .
C75 C 0.0931(10) 0.2313(5) 0.6661(4) 0.091(5) Uani 1 1 d D U . . .
H75 H 0.1196 0.2286 0.6465 0.110 Uiso 1 1 calc R U . . .
C76 C 0.0066(10) 0.2144(6) 0.6682(5) 0.094(5) Uani 1 1 d D U . . .
C77 C -0.0323(11) 0.2210(5) 0.6946(5) 0.086(5) Uani 1 1 d . U . . .
H77 H -0.0914 0.2114 0.6955 0.103 Uiso 1 1 calc R U . . .
C78 C 0.0120(10) 0.2424(5) 0.7222(5) 0.088(5) Uani 1 1 d . U . . .
C79 C -0.0105(10) 0.2842(5) 0.7719(4) 0.080(4) Uani 1 1 d . U . . .
H79 H 0.0290 0.3072 0.7658 0.096 Uiso 1 1 calc R U . . .
C80 C -0.0311(10) 0.2463(5) 0.7515(4) 0.083(4) Uani 1 1 d . U . . .
C81 C -0.0954(9) 0.2155(5) 0.7593(4) 0.082(4) Uani 1 1 d . U . . .
H81 H -0.1125 0.1908 0.7454 0.099 Uiso 1 1 calc R U . . .
C82 C -0.1350(10) 0.2214(5) 0.7882(5) 0.090(4) Uani 1 1 d . U . . .
C83 C -0.1094(10) 0.2565(4) 0.8098(4) 0.082(4) Uani 1 1 d D U . . .
H83 H -0.1332 0.2591 0.8299 0.098 Uiso 1 1 calc R U . . .
C84 C -0.0469(10) 0.2876(4) 0.8002(5) 0.084(5) Uani 1 1 d D U . . .
C85 C 0.0988(10) 0.3784(5) 0.8415(4) 0.076(4) Uani 1 1 d . U . . .
C86 C 0.0694(11) 0.3442(5) 0.8227(4) 0.084(5) Uani 1 1 d . U . . .
H86 H 0.1077 0.3323 0.8080 0.101 Uiso 1 1 calc R U . . .
C87 C -0.0184(10) 0.3232(5) 0.8229(4) 0.078(4) Uani 1 1 d . U . . .
C88 C -0.0693(11) 0.3437(5) 0.8444(4) 0.086(5) Uani 1 1 d . U . . .
H88 H -0.1267 0.3316 0.8455 0.103 Uiso 1 1 calc R U . . .
C89 C -0.0460(13) 0.3803(6) 0.8649(4) 0.092(5) Uani 1 1 d . U . . .
C90 C 0.0423(11) 0.3978(5) 0.8629(4) 0.087(5) Uani 1 1 d . U . . .
H90 H 0.0625 0.4225 0.8763 0.105 Uiso 1 1 calc R U . . .
C91 C -0.1050(10) 0.4507(5) 0.8853(4) 0.089(5) Uani 1 1 d . U . . .
H91 H -0.0710 0.4670 0.8711 0.107 Uiso 1 1 calc R U . . .
C92 C -0.1048(11) 0.4014(5) 0.8860(4) 0.088(5) Uani 1 1 d . U . . .
C93 C -0.1574(10) 0.3775(6) 0.9066(4) 0.100(5) Uani 1 1 d D U . . .
H93 H -0.1582 0.3448 0.9063 0.120 Uiso 1 1 calc R U . . .
C94 C -0.2077(11) 0.4008(6) 0.9272(4) 0.088(4) Uani 1 1 d D U . . .
C95 C -0.2046(10) 0.4478(5) 0.9285(4) 0.085(4) Uani 1 1 d D U . . .
H95 H -0.2345 0.4631 0.9444 0.102 Uiso 1 1 calc R U . . .
C96 C -0.1583(11) 0.4754(6) 0.9068(4) 0.086(4) Uani 1 1 d . U . . .
C97 C -0.1022(11) 0.5503(6) 0.8882(4) 0.095(5) Uani 1 1 d . U . . .
H97 H -0.0650 0.5338 0.8751 0.113 Uiso 1 1 calc R U . . .
C98 C -0.1528(12) 0.5258(6) 0.9072(4) 0.088(5) Uani 1 1 d . U . . .
C99 C -0.2056(10) 0.5495(5) 0.9251(4) 0.086(5) Uani 1 1 d . U . . .
H99 H -0.2451 0.5331 0.9372 0.103 Uiso 1 1 calc R U . . .
C100 C -0.2048(11) 0.5986(5) 0.9266(4) 0.089(5) Uani 1 1 d . U . . .
C101 C -0.1537(10) 0.6210(5) 0.9055(4) 0.083(4) Uani 1 1 d . U . . .
H101 H -0.1549 0.6536 0.9041 0.099 Uiso 1 1 calc R U . . .
C102 C -0.1020(11) 0.5965(6) 0.8869(4) 0.088(5) Uani 1 1 d D U . . .
C103 C 0.0966(10) 0.6213(5) 0.8441(4) 0.074(4) Uani 1 1 d D U . . .
C104 C 0.0416(11) 0.6057(5) 0.8637(4) 0.085(5) Uani 1 1 d D U . . .
H104 H 0.0610 0.5817 0.8779 0.102 Uiso 1 1 calc R U . . .
C105 C -0.0413(11) 0.6215(5) 0.8653(4) 0.080(4) Uani 1 1 d D U . . .
C106 C -0.0765(11) 0.6569(5) 0.8449(4) 0.090(5) Uani 1 1 d D U . . .
H106 H -0.1351 0.6678 0.8449 0.108 Uiso 1 1 calc R U . . .
C107 C -0.0150(12) 0.6739(5) 0.8248(4) 0.095(5) Uani 1 1 d D U . . .
C108 C 0.0687(10) 0.6580(5) 0.8231(4) 0.088(5) Uani 1 1 d . U . . .
H108 H 0.1066 0.6707 0.8086 0.106 Uiso 1 1 calc R U . . .
C109 C -0.0104(9) 0.7192(5) 0.7724(4) 0.082(4) Uani 1 1 d D U . . .
H109 H 0.0312 0.6974 0.7660 0.098 Uiso 1 1 calc R U . . .
C110 C -0.0447(11) 0.7119(6) 0.8024(5) 0.097(5) Uani 1 1 d . U . . .
C111 C -0.1115(11) 0.7439(6) 0.8095(4) 0.093(5) Uani 1 1 d . U . . .
H111 H -0.1400 0.7395 0.8285 0.111 Uiso 1 1 calc R U . . .
C112 C -0.1377(11) 0.7816(5) 0.7898(5) 0.090(5) Uani 1 1 d D U . . .
C113 C -0.0955(10) 0.7846(5) 0.7632(4) 0.095(5) Uani 1 1 d D U . . .
H113 H -0.1100 0.8104 0.7500 0.114 Uiso 1 1 calc R U . . .
C114 C -0.0314(9) 0.7539(4) 0.7523(4) 0.083(5) Uani 1 1 d D U . . .
C115 C 0.0950(10) 0.7419(5) 0.7205(4) 0.072(4) Uani 1 1 d . U . . .
H115 H 0.1228 0.7258 0.7382 0.087 Uiso 1 1 calc R U . . .
C116 C 0.0112(11) 0.7601(5) 0.7216(4) 0.074(4) Uani 1 1 d D U . . .
C117 C -0.0271(10) 0.7827(5) 0.6963(5) 0.089(5) Uani 1 1 d . U . . .
H117 H -0.0835 0.7956 0.6983 0.107 Uiso 1 1 calc R U . . .
C118 C 0.0111(9) 0.7884(6) 0.6669(5) 0.081(4) Uani 1 1 d . U . . .
C119 C 0.0926(10) 0.7692(5) 0.6669(4) 0.082(4) Uani 1 1 d . U . . .
H119 H 0.1214 0.7706 0.6477 0.099 Uiso 1 1 calc R U . . .
C120 C 0.1361(9) 0.7479(4) 0.6930(5) 0.075(4) Uani 1 1 d D U . . .
C121 C 0.3983(13) 0.8017(7) 0.5577(5) 0.107(6) Uani 1 1 d . U . . .
C122 C 0.3255(10) 0.8339(6) 0.5666(5) 0.115(6) Uani 1 1 d . U . . .
H201 H 0.2762 0.8157 0.5733 0.172 Uiso 1 1 calc R U . . .
H202 H 0.3478 0.8539 0.5841 0.172 Uiso 1 1 calc R U . . .
H203 H 0.3057 0.8528 0.5482 0.172 Uiso 1 1 calc R U . . .
C123 C 0.4736(11) 0.8262(5) 0.5475(4) 0.103(5) Uani 1 1 d . U . . .
H204 H 0.5183 0.8040 0.5420 0.154 Uiso 1 1 calc R U . . .
H205 H 0.4557 0.8450 0.5288 0.154 Uiso 1 1 calc R U . . .
H206 H 0.4978 0.8461 0.5648 0.154 Uiso 1 1 calc R U . . .
C124 C 0.3579(13) 0.7723(6) 0.5275(4) 0.113(6) Uani 1 1 d . U . . .
H207 H 0.3133 0.7511 0.5343 0.170 Uiso 1 1 calc R U . . .
H208 H 0.4048 0.7547 0.5185 0.170 Uiso 1 1 calc R U . . .
H209 H 0.3312 0.7932 0.5113 0.170 Uiso 1 1 calc R U . . .
C125 C 0.8005(11) 0.6557(5) 0.5520(4) 0.107(4) Uani 1 1 d D U . . .
C126 C 0.8019(11) 0.7068(5) 0.5429(4) 0.132(5) Uani 1 1 d D U . . .
H210 H 0.7468 0.7148 0.5308 0.198 Uiso 1 1 calc R U . . .
H211 H 0.8088 0.7256 0.5623 0.198 Uiso 1 1 calc R U . . .
H212 H 0.8511 0.7126 0.5299 0.198 Uiso 1 1 calc R U . . .
C127 C 0.7994(12) 0.6237(6) 0.5228(4) 0.146(6) Uani 1 1 d D U . . .
H213 H 0.7451 0.6286 0.5093 0.218 Uiso 1 1 calc R U . . .
H214 H 0.8498 0.6307 0.5106 0.218 Uiso 1 1 calc R U . . .
H215 H 0.8026 0.5916 0.5298 0.218 Uiso 1 1 calc R U . . .
C128 C 0.8871(10) 0.6449(6) 0.5708(4) 0.134(5) Uani 1 1 d D U . . .
H216 H 0.8882 0.6124 0.5770 0.201 Uiso 1 1 calc R U . . .
H217 H 0.9356 0.6512 0.5575 0.201 Uiso 1 1 calc R U . . .
H218 H 0.8933 0.6642 0.5899 0.201 Uiso 1 1 calc R U . . .
C129 C 0.7977(12) 0.3426(5) 0.5506(5) 0.104(4) Uani 1 1 d . U . . .
C130 C 0.8456(13) 0.3827(7) 0.5374(5) 0.161(6) Uani 1 1 d . U . . .
H219 H 0.8617 0.4047 0.5546 0.241 Uiso 1 1 calc R U . . .
H220 H 0.8988 0.3716 0.5283 0.241 Uiso 1 1 calc R U . . .
H221 H 0.8076 0.3980 0.5208 0.241 Uiso 1 1 calc R U . . .
C131 C 0.7742(14) 0.3107(7) 0.5258(5) 0.162(6) Uani 1 1 d . U . . .
H222 H 0.8264 0.3025 0.5149 0.243 Uiso 1 1 calc R U . . .
H223 H 0.7497 0.2829 0.5348 0.243 Uiso 1 1 calc R U . . .
H224 H 0.7304 0.3247 0.5105 0.243 Uiso 1 1 calc R U . . .
C132 C 0.8627(13) 0.3194(9) 0.5744(5) 0.178(7) Uani 1 1 d . U . . .
H225 H 0.8797 0.3408 0.5917 0.267 Uiso 1 1 calc R U . . .
H226 H 0.8356 0.2920 0.5831 0.267 Uiso 1 1 calc R U . . .
H227 H 0.9148 0.3102 0.5638 0.267 Uiso 1 1 calc R U . . .
C133 C 0.3984(11) 0.2007(5) 0.5573(4) 0.084(4) Uani 1 1 d . U . . .
C134 C 0.3628(13) 0.2267(6) 0.5292(5) 0.126(7) Uani 1 1 d . U . . .
H228 H 0.3455 0.2052 0.5119 0.189 Uiso 1 1 calc R U . . .
H229 H 0.3114 0.2443 0.5347 0.189 Uiso 1 1 calc R U . . .
H230 H 0.4076 0.2478 0.5224 0.189 Uiso 1 1 calc R U . . .
C135 C 0.4771(12) 0.1710(6) 0.5487(5) 0.119(6) Uani 1 1 d . U . . .
H231 H 0.4557 0.1449 0.5356 0.179 Uiso 1 1 calc R U . . .
H232 H 0.5085 0.1595 0.5683 0.179 Uiso 1 1 calc R U . . .
H233 H 0.5168 0.1897 0.5369 0.179 Uiso 1 1 calc R U . . .
C136 C 0.3311(12) 0.1678(5) 0.5684(4) 0.115(6) Uani 1 1 d . U . . .
H234 H 0.3563 0.1509 0.5871 0.173 Uiso 1 1 calc R U . . .
H235 H 0.2796 0.1851 0.5741 0.173 Uiso 1 1 calc R U . . .
H236 H 0.3137 0.1460 0.5514 0.173 Uiso 1 1 calc R U . . .
C137 C -0.0394(11) 0.1889(6) 0.6387(4) 0.102(5) Uani 1 1 d . U . . .
C138 C -0.0643(13) 0.2253(7) 0.6152(5) 0.139(7) Uani 1 1 d . U . . .
H237 H -0.0831 0.2112 0.5947 0.209 Uiso 1 1 calc R U . . .
H238 H -0.0139 0.2454 0.6128 0.209 Uiso 1 1 calc R U . . .
H239 H -0.1126 0.2435 0.6227 0.209 Uiso 1 1 calc R U . . .
C139 C 0.0237(9) 0.1565(7) 0.6237(5) 0.128(7) Uani 1 1 d . U . . .
H240 H 0.0412 0.1319 0.6388 0.192 Uiso 1 1 calc R U . . .
H241 H -0.0053 0.1430 0.6044 0.192 Uiso 1 1 calc R U . . .
H242 H 0.0757 0.1736 0.6184 0.192 Uiso 1 1 calc R U . . .
C140 C -0.1208(16) 0.1641(11) 0.6512(5) 0.210(13) Uani 1 1 d . U . . .
H243 H -0.1010 0.1403 0.6666 0.315 Uiso 1 1 calc R U . . .
H244 H -0.1569 0.1867 0.6615 0.315 Uiso 1 1 calc R U . . .
H245 H -0.1556 0.1498 0.6333 0.315 Uiso 1 1 calc R U . . .
C141 C -0.2051(10) 0.1865(5) 0.7958(4) 0.098(4) Uani 1 1 d D U . . .
C142 C -0.2784(18) 0.1893(12) 0.7695(7) 0.090(8) Uani 0.424(15) 1 d D U P A 1
H246 H -0.2980 0.2213 0.7669 0.135 Uiso 0.424(15) 1 calc R U P A 1
H247 H -0.2570 0.1783 0.7495 0.135 Uiso 0.424(15) 1 calc R U P A 1
H248 H -0.3276 0.1700 0.7750 0.135 Uiso 0.424(15) 1 calc R U P A 1
C143 C -0.171(2) 0.1380(9) 0.8015(11) 0.088(8) Uani 0.424(15) 1 d D U P A 1
H249 H -0.1237 0.1382 0.8186 0.132 Uiso 0.424(15) 1 calc R U P A 1
H250 H -0.2184 0.1180 0.8074 0.132 Uiso 0.424(15) 1 calc R U P A 1
H251 H -0.1478 0.1263 0.7819 0.132 Uiso 0.424(15) 1 calc R U P A 1
C144 C -0.253(2) 0.2008(12) 0.8264(8) 0.102(8) Uani 0.424(15) 1 d D U P A 1
H252 H -0.2113 0.2002 0.8452 0.154 Uiso 0.424(15) 1 calc R U P A 1
H253 H -0.2774 0.2319 0.8235 0.154 Uiso 0.424(15) 1 calc R U P A 1
H254 H -0.3011 0.1791 0.8293 0.154 Uiso 0.424(15) 1 calc R U P A 1
C145 C -0.2594(9) 0.3762(5) 0.9522(4) 0.085(4) Uani 1 1 d D U . . .
C146 C -0.3552(9) 0.3917(6) 0.9472(4) 0.110(5) Uani 1 1 d D U . . .
H255 H -0.3590 0.4249 0.9511 0.164 Uiso 1 1 calc R U . . .
H256 H -0.3903 0.3752 0.9620 0.164 Uiso 1 1 calc R U . . .
H257 H -0.3777 0.3851 0.9252 0.164 Uiso 1 1 calc R U . . .
C147 C -0.2535(12) 0.3241(5) 0.9479(4) 0.110(6) Uani 1 1 d D U . . .
H258 H -0.2776 0.3156 0.9265 0.166 Uiso 1 1 calc R U . . .
H259 H -0.1920 0.3144 0.9509 0.166 Uiso 1 1 calc R U . . .
H260 H -0.2871 0.3087 0.9638 0.166 Uiso 1 1 calc R U . . .
C148 C -0.2215(11) 0.3882(7) 0.9856(4) 0.120(6) Uani 1 1 d D U . . .
H261 H -0.2246 0.4216 0.9888 0.180 Uiso 1 1 calc R U . . .
H262 H -0.2552 0.3725 1.0012 0.180 Uiso 1 1 calc R U . . .
H263 H -0.1601 0.3782 0.9883 0.180 Uiso 1 1 calc R U . . .
C149 C -0.2568(11) 0.6230(6) 0.9506(4) 0.097(5) Uani 1 1 d . U . . .
C150 C -0.3498(11) 0.6073(7) 0.9460(5) 0.126(6) Uani 1 1 d . U . . .
H264 H -0.3845 0.6229 0.9614 0.190 Uiso 1 1 calc R U . . .
H265 H -0.3736 0.6148 0.9243 0.190 Uiso 1 1 calc R U . . .
H266 H -0.3524 0.5739 0.9492 0.190 Uiso 1 1 calc R U . . .
C151 C -0.2190(14) 0.6090(6) 0.9839(4) 0.119(6) Uani 1 1 d . U . . .
H267 H -0.1553 0.6135 0.9856 0.179 Uiso 1 1 calc R U . . .
H268 H -0.2322 0.5764 0.9876 0.179 Uiso 1 1 calc R U . . .
H269 H -0.2454 0.6279 0.9999 0.179 Uiso 1 1 calc R U . . .
C152 C -0.2530(10) 0.6762(5) 0.9483(4) 0.103(5) Uani 1 1 d . U . . .
H270 H -0.2577 0.6855 0.9259 0.155 Uiso 1 1 calc R U . . .
H271 H -0.1972 0.6872 0.9586 0.155 Uiso 1 1 calc R U . . .
H272 H -0.3016 0.6896 0.9590 0.155 Uiso 1 1 calc R U . . .
C153 C -0.2093(10) 0.8126(5) 0.7980(4) 0.088(4) Uani 1 1 d . U . . .
C154 C -0.171(2) 0.8588(10) 0.7994(9) 0.108(11) Uani 0.523(19) 1 d D U P B 1
H273 H -0.2150 0.8812 0.8048 0.163 Uiso 0.523(19) 1 calc R U P B 1
H274 H -0.1213 0.8595 0.8158 0.163 Uiso 0.523(19) 1 calc R U P B 1
H275 H -0.1496 0.8666 0.7787 0.163 Uiso 0.523(19) 1 calc R U P B 1
C155 C -0.289(2) 0.8077(12) 0.7751(8) 0.112(11) Uani 0.523(19) 1 d D U P B 1
H276 H -0.3397 0.8220 0.7843 0.168 Uiso 0.523(19) 1 calc R U P B 1
H277 H -0.3015 0.7749 0.7712 0.168 Uiso 0.523(19) 1 calc R U P B 1
H278 H -0.2791 0.8229 0.7550 0.168 Uiso 0.523(19) 1 calc R U P B 1
C156 C -0.243(2) 0.8028(10) 0.8326(7) 0.116(11) Uani 0.523(19) 1 d D U P B 1
H279 H -0.2696 0.7721 0.8329 0.174 Uiso 0.523(19) 1 calc R U P B 1
H280 H -0.1933 0.8043 0.8487 0.174 Uiso 0.523(19) 1 calc R U P B 1
H281 H -0.2867 0.8260 0.8373 0.174 Uiso 0.523(19) 1 calc R U P B 1
C157 C -0.0327(10) 0.8121(7) 0.6400(5) 0.111(5) Uani 1 1 d D U . . .
C158 C -0.1230(10) 0.8320(7) 0.6431(4) 0.135(7) Uani 1 1 d D U . . .
H282 H -0.1439 0.8469 0.6231 0.202 Uiso 1 1 calc R U . . .
H283 H -0.1634 0.8073 0.6480 0.202 Uiso 1 1 calc R U . . .
H284 H -0.1201 0.8548 0.6603 0.202 Uiso 1 1 calc R U . . .
C159 C -0.0414(16) 0.7776(8) 0.6135(5) 0.186(10) Uani 1 1 d D U . . .
H285 H -0.0710 0.7919 0.5945 0.280 Uiso 1 1 calc R U . . .
H286 H 0.0170 0.7670 0.6087 0.280 Uiso 1 1 calc R U . . .
H287 H -0.0759 0.7512 0.6200 0.280 Uiso 1 1 calc R U . . .
C160 C 0.0215(16) 0.8514(7) 0.6304(6) 0.193(10) Uani 1 1 d D U . . .
H288 H -0.0088 0.8672 0.6122 0.289 Uiso 1 1 calc R U . . .
H289 H 0.0310 0.8729 0.6482 0.289 Uiso 1 1 calc R U . . .
H290 H 0.0782 0.8399 0.6244 0.289 Uiso 1 1 calc R U . . .
C1Y C 0.0265(9) 0.4010(3) 0.7396(3) 0.139(6) Uani 0.396(5) 1 d G U P C 1
C2Y C -0.0156(9) 0.4367(4) 0.7572(2) 0.146(6) Uani 0.396(5) 1 d G U P C 1
C3Y C -0.0104(8) 0.3870(3) 0.7106(3) 0.129(6) Uani 0.396(5) 1 d G U P C 1
C4Y C -0.0921(7) 0.4562(4) 0.7447(3) 0.142(6) Uani 0.396(5) 1 d G U P C 1
C5Y C -0.1050(7) 0.5056(4) 0.7472(3) 0.158(6) Uani 0.396(5) 1 d G U P C 1
C6Y C 0.0526(9) 0.4653(4) 0.77291(19) 0.134(6) Uani 0.396(5) 1 d G U P C 1
C7Y C 0.0404(9) 0.5117(4) 0.77527(18) 0.135(6) Uani 0.396(5) 1 d G U P C 1
C8Y C -0.0408(8) 0.5325(4) 0.7620(2) 0.139(6) Uani 0.396(5) 1 d G U P C 1
C9Y C 0.1334(8) 0.3849(3) 0.6892(3) 0.138(7) Uani 0.396(5) 1 d G U P C 1
C10Y C 0.1726(8) 0.3998(3) 0.7200(3) 0.140(6) Uani 0.396(5) 1 d G U P C 1
C11Y C 0.0447(8) 0.3787(3) 0.6846(3) 0.135(7) Uani 0.396(5) 1 d G U P C 1
C12Y C 0.1207(8) 0.4076(3) 0.7444(3) 0.149(7) Uani 0.396(5) 1 d G U P C 1
C13Y C 0.1369(9) 0.4473(4) 0.7650(2) 0.140(6) Uani 0.396(5) 1 d G U P C 1
C14Y C 0.2439(6) 0.4312(4) 0.7146(3) 0.137(6) Uani 0.396(5) 1 d G U P C 1
C15Y C 0.2591(6) 0.4685(4) 0.7340(3) 0.127(7) Uani 0.396(5) 1 d G U P C 1
C16Y C 0.2040(8) 0.4768(4) 0.7600(2) 0.132(7) Uani 0.396(5) 1 d G U P C 1
C17Y C 0.0419(8) 0.4153(4) 0.6323(2) 0.139(6) Uani 0.396(5) 1 d G U P C 1
C18Y C 0.1362(8) 0.4219(4) 0.6372(3) 0.145(6) Uani 0.396(5) 1 d G U P C 1
C19Y C -0.0024(8) 0.3944(3) 0.6553(3) 0.126(6) Uani 0.396(5) 1 d G U P C 1
C20Y C 0.1806(7) 0.4071(4) 0.6647(3) 0.137(6) Uani 0.396(5) 1 d G U P C 1
C21Y C 0.2488(6) 0.4357(4) 0.6805(3) 0.152(6) Uani 0.396(5) 1 d G U P C 1
C22Y C 0.1573(8) 0.4662(4) 0.6236(2) 0.152(6) Uani 0.396(5) 1 d G U P C 1
C23Y C 0.2215(7) 0.4931(4) 0.6385(3) 0.162(7) Uani 0.396(5) 1 d G U P C 1
C24Y C 0.2687(6) 0.4774(4) 0.6677(3) 0.132(6) Uani 0.396(5) 1 d G U P C 1
C25Y C -0.1217(6) 0.4502(4) 0.6476(3) 0.137(7) Uani 0.396(5) 1 d G U P C 1
C26Y C -0.0745(8) 0.4725(4) 0.6232(2) 0.129(7) Uani 0.396(5) 1 d G U P C 1
C27Y C -0.0867(7) 0.4124(4) 0.6632(3) 0.126(6) Uani 0.396(5) 1 d G U P C 1
C28Y C 0.0047(9) 0.4556(4) 0.6158(2) 0.134(6) Uani 0.396(5) 1 d G U P C 1
C29Y C 0.0761(9) 0.4870(5) 0.61040(18) 0.146(7) Uani 0.396(5) 1 d G U P C 1
C30Y C -0.0875(8) 0.5219(4) 0.6257(2) 0.133(7) Uani 0.396(5) 1 d G U P C 1
C31Y C -0.0204(9) 0.5514(4) 0.6206(2) 0.143(6) Uani 0.396(5) 1 d G U P C 1
C32Y C 0.0639(9) 0.5335(4) 0.61277(19) 0.141(6) Uani 0.396(5) 1 d G U P C 1
C33Y C -0.1312(6) 0.4414(4) 0.7139(3) 0.141(6) Uani 0.396(5) 1 d G U P C 1
C34Y C -0.1684(5) 0.4816(4) 0.6973(3) 0.142(7) Uani 0.396(5) 1 d G U P C 1
C35Y C -0.0916(7) 0.4078(3) 0.6973(3) 0.133(6) Uani 0.396(5) 1 d G U P C 1
C36Y C -0.1637(5) 0.4859(4) 0.6652(3) 0.125(6) Uani 0.396(5) 1 d G U P C 1
C37Y C -0.1426(6) 0.5302(4) 0.6517(3) 0.132(7) Uani 0.396(5) 1 d G U P C 1
C38Y C -0.1522(5) 0.5213(4) 0.7179(3) 0.130(6) Uani 0.396(5) 1 d G U P C 1
C39Y C -0.1323(6) 0.5630(4) 0.7052(3) 0.141(6) Uani 0.396(5) 1 d G U P C 1
C40Y C -0.1274(6) 0.5675(4) 0.6711(3) 0.133(6) Uani 0.396(5) 1 d G U P C 1
C41Y C 0.0901(9) 0.5977(3) 0.6461(3) 0.139(6) Uani 0.396(5) 1 d G U P C 1
C42Y C -0.0042(9) 0.5911(4) 0.6413(3) 0.148(7) Uani 0.396(5) 1 d G U P C 1
C43Y C -0.0561(8) 0.5990(3) 0.6657(3) 0.131(6) Uani 0.396(5) 1 d G U P C 1
C44Y C 0.1269(8) 0.6117(3) 0.6751(3) 0.137(6) Uani 0.396(5) 1 d G U P C 1
C45Y C 0.2477(6) 0.5573(4) 0.6718(3) 0.142(6) Uani 0.396(5) 1 d G U P C 1
C46Y C 0.2086(8) 0.5425(4) 0.6410(3) 0.148(6) Uani 0.396(5) 1 d G U P C 1
C47Y C 0.1322(9) 0.5620(4) 0.6285(2) 0.160(7) Uani 0.396(5) 1 d G U P C 1
C48Y C 0.2081(7) 0.5909(3) 0.6884(3) 0.133(7) Uani 0.396(5) 1 d G U P C 1
C49Y C 0.2382(6) 0.5485(4) 0.7381(3) 0.137(7) Uani 0.396(5) 1 d G U P C 1
C50Y C 0.2802(5) 0.5128(4) 0.7205(3) 0.129(6) Uani 0.396(5) 1 d G U P C 1
C51Y C 0.2849(5) 0.5171(4) 0.6884(3) 0.141(7) Uani 0.396(5) 1 d G U P C 1
C52Y C 0.2032(7) 0.5863(4) 0.7225(3) 0.125(6) Uani 0.396(5) 1 d G U P C 1
C53Y C 0.0746(8) 0.5834(4) 0.7534(3) 0.129(6) Uani 0.396(5) 1 d G U P C 1
C54Y C 0.1118(9) 0.5431(4) 0.7699(2) 0.125(6) Uani 0.396(5) 1 d G U P C 1
C55Y C 0.1910(8) 0.5262(4) 0.7625(2) 0.126(6) Uani 0.396(5) 1 d G U P C 1
C56Y C 0.1189(8) 0.6043(3) 0.7304(3) 0.126(6) Uani 0.396(5) 1 d G U P C 1
C57Y C -0.0169(8) 0.6138(3) 0.6965(3) 0.129(7) Uani 0.396(5) 1 d G U P C 1
C58Y C -0.0641(7) 0.5916(3) 0.7210(3) 0.129(6) Uani 0.396(5) 1 d G U P C 1
C59Y C -0.0197(8) 0.5768(4) 0.7485(3) 0.131(6) Uani 0.396(5) 1 d G U P C 1
C60Y C 0.0718(8) 0.6200(3) 0.7011(3) 0.129(6) Uani 0.396(5) 1 d G U P C 1
C342 C -0.1702(15) 0.1594(8) 0.8242(6) 0.089(7) Uani 0.576(15) 1 d D U P A 2
H306 H -0.1187 0.1418 0.8188 0.133 Uiso 0.576(15) 1 calc R U P A 2
H307 H -0.1536 0.1804 0.8418 0.133 Uiso 0.576(15) 1 calc R U P A 2
H308 H -0.2155 0.1382 0.8305 0.133 Uiso 0.576(15) 1 calc R U P A 2
C343 C -0.2323(18) 0.1509(9) 0.7693(6) 0.104(7) Uani 0.576(15) 1 d D U P A 2
H309 H -0.2557 0.1672 0.7501 0.156 Uiso 0.576(15) 1 calc R U P A 2
H310 H -0.1809 0.1329 0.7644 0.156 Uiso 0.576(15) 1 calc R U P A 2
H311 H -0.2773 0.1303 0.7766 0.156 Uiso 0.576(15) 1 calc R U P A 2
C344 C -0.2850(12) 0.2149(8) 0.8017(8) 0.089(7) Uani 0.576(15) 1 d D U P A 2
H321 H -0.3045 0.2318 0.7823 0.133 Uiso 0.576(15) 1 calc R U P A 2
H322 H -0.3322 0.1946 0.8076 0.133 Uiso 0.576(15) 1 calc R U P A 2
H323 H -0.2702 0.2369 0.8190 0.133 Uiso 0.576(15) 1 calc R U P A 2
C1Z C -0.0697(5) 0.4305(2) 0.74076(18) 0.139(6) Uani 0.604(5) 1 d G U P C 2
C2Z C -0.1316(4) 0.4667(3) 0.73082(19) 0.136(6) Uani 0.604(5) 1 d G U P C 2
C3Z C -0.0444(5) 0.3992(2) 0.71906(19) 0.128(6) Uani 0.604(5) 1 d G U P C 2
C4Z C -0.1645(3) 0.4694(3) 0.6998(2) 0.135(6) Uani 0.604(5) 1 d G U P C 2
C5Z C -0.1734(3) 0.5139(3) 0.6841(2) 0.139(6) Uani 0.604(5) 1 d G U P C 2
C6Z C -0.1055(4) 0.5083(3) 0.74816(17) 0.162(6) Uani 0.604(5) 1 d G U P C 2
C7Z C -0.1138(4) 0.5502(3) 0.73343(19) 0.135(5) Uani 0.604(5) 1 d G U P C 2
C8Z C -0.1488(3) 0.5531(3) 0.7004(2) 0.134(6) Uani 0.604(5) 1 d G U P C 2
C9Z C 0.1075(6) 0.4034(2) 0.74156(17) 0.145(6) Uani 0.604(5) 1 d G U P C 2
C10Z C 0.0806(6) 0.4367(3) 0.76462(14) 0.146(6) Uani 0.604(5) 1 d G U P C 2
C11Z C 0.0469(6) 0.38525(18) 0.71946(19) 0.133(6) Uani 0.604(5) 1 d G U P C 2
C12Z C -0.0053(6) 0.4498(3) 0.76424(14) 0.153(6) Uani 0.604(5) 1 d G U P C 2
C13Z C -0.0274(5) 0.4979(3) 0.76882(14) 0.140(5) Uani 0.604(5) 1 d G U P C 2
C14Z C 0.1498(5) 0.4708(3) 0.76961(14) 0.122(6) Uani 0.604(5) 1 d G U P C 2
C15Z C 0.1290(5) 0.5160(3) 0.77392(13) 0.127(6) Uani 0.604(5) 1 d G U P C 2
C16Z C 0.0377(5) 0.5300(3) 0.77351(12) 0.135(5) Uani 0.604(5) 1 d G U P C 2
C17Z C 0.1491(5) 0.3922(2) 0.6780(2) 0.138(6) Uani 0.604(5) 1 d G U P C 2
C18Z C 0.2135(4) 0.4115(2) 0.7015(2) 0.139(6) Uani 0.604(5) 1 d G U P C 2
C19Z C 0.0683(5) 0.37947(18) 0.68671(19) 0.131(6) Uani 0.604(5) 1 d G U P C 2
C20Z C 0.1933(5) 0.4170(2) 0.73228(19) 0.133(6) Uani 0.604(5) 1 d G U P C 2
C21Z C 0.2195(5) 0.4586(3) 0.74962(17) 0.133(6) Uani 0.604(5) 1 d G U P C 2
C22Z C 0.2611(4) 0.4474(3) 0.6861(2) 0.150(6) Uani 0.604(5) 1 d G U P C 2
C23Z C 0.2857(3) 0.4866(3) 0.7024(2) 0.140(6) Uani 0.604(5) 1 d G U P C 2
C24Z C 0.2642(4) 0.4924(3) 0.7351(2) 0.142(6) Uani 0.604(5) 1 d G U P C 2
C25Z C -0.0024(5) 0.4124(2) 0.63791(16) 0.151(6) Uani 0.604(5) 1 d G U P C 2
C26Z C 0.0834(5) 0.4259(3) 0.62863(15) 0.136(6) Uani 0.604(5) 1 d G U P C 2
C27Z C -0.0097(5) 0.3899(2) 0.66605(19) 0.137(6) Uani 0.604(5) 1 d G U P C 2
C28Z C 0.1569(5) 0.4161(3) 0.64806(18) 0.143(6) Uani 0.604(5) 1 d G U P C 2
C29Z C 0.2261(4) 0.4503(3) 0.65304(19) 0.148(6) Uani 0.604(5) 1 d G U P C 2
C30Z C 0.0746(6) 0.4705(3) 0.61296(12) 0.148(6) Uani 0.604(5) 1 d G U P C 2
C31Z C 0.1397(5) 0.5025(3) 0.61766(14) 0.150(5) Uani 0.604(5) 1 d G U P C 2
C32Z C 0.2178(5) 0.4921(3) 0.63831(18) 0.166(6) Uani 0.604(5) 1 d G U P C 2
C33Z C -0.1376(4) 0.4361(3) 0.6767(2) 0.126(5) Uani 0.604(5) 1 d G U P C 2
C34Z C -0.1299(4) 0.4600(3) 0.64677(18) 0.143(6) Uani 0.604(5) 1 d G U P C 2
C35Z C -0.0794(5) 0.4021(2) 0.6860(2) 0.134(6) Uani 0.604(5) 1 d G U P C 2
C36Z C -0.0643(5) 0.4485(3) 0.62797(15) 0.129(6) Uani 0.604(5) 1 d G U P C 2
C37Z C -0.0167(5) 0.4844(3) 0.61255(12) 0.137(6) Uani 0.604(5) 1 d G U P C 2
C38Z C -0.1519(4) 0.5081(3) 0.65135(19) 0.131(6) Uani 0.604(5) 1 d G U P C 2
C39Z C -0.1072(5) 0.5419(3) 0.63686(17) 0.113(6) Uani 0.604(5) 1 d G U P C 2
C40Z C -0.0375(5) 0.5297(3) 0.61686(13) 0.124(6) Uani 0.604(5) 1 d G U P C 2
C41Z C 0.1820(5) 0.5699(3) 0.64571(18) 0.146(6) Uani 0.604(5) 1 d G U P C 2
C42Z C 0.1176(6) 0.5506(3) 0.62223(15) 0.170(6) Uani 0.604(5) 1 d G U P C 2
C43Z C 0.0317(6) 0.5638(3) 0.62185(14) 0.146(6) Uani 0.604(5) 1 d G U P C 2
C44Z C 0.1567(5) 0.6013(2) 0.6674(2) 0.129(6) Uani 0.604(5) 1 d G U P C 2
C45Z C 0.2499(4) 0.5644(3) 0.7098(2) 0.128(6) Uani 0.604(5) 1 d G U P C 2
C46Z C 0.2769(3) 0.5311(3) 0.6867(2) 0.133(6) Uani 0.604(5) 1 d G U P C 2
C47Z C 0.2439(4) 0.5338(3) 0.6557(2) 0.130(6) Uani 0.604(5) 1 d G U P C 2
C48Z C 0.1917(4) 0.5984(2) 0.7004(2) 0.144(6) Uani 0.604(5) 1 d G U P C 2
C49Z C 0.1147(5) 0.5881(2) 0.74856(17) 0.141(6) Uani 0.604(5) 1 d G U P C 2
C50Z C 0.1766(5) 0.5519(3) 0.75850(16) 0.127(6) Uani 0.604(5) 1 d G U P C 2
C51Z C 0.2422(4) 0.5405(3) 0.73969(19) 0.138(6) Uani 0.604(5) 1 d G U P C 2
C52Z C 0.1220(5) 0.6106(2) 0.72041(19) 0.133(6) Uani 0.604(5) 1 d G U P C 2
C53Z C -0.0368(5) 0.6083(2) 0.7085(2) 0.126(5) Uani 0.604(5) 1 d G U P C 2
C54Z C -0.0446(5) 0.5843(2) 0.73842(18) 0.129(6) Uani 0.604(5) 1 d G U P C 2
C55Z C 0.0289(5) 0.5745(2) 0.75784(15) 0.121(5) Uani 0.604(5) 1 d G U P C 2
C56Z C 0.0440(5) 0.62101(17) 0.6998(2) 0.134(6) Uani 0.604(5) 1 d G U P C 2
C57Z C 0.0048(5) 0.5971(2) 0.64492(17) 0.138(6) Uani 0.604(5) 1 d G U P C 2
C58Z C -0.0810(5) 0.5835(2) 0.65420(19) 0.118(6) Uani 0.604(5) 1 d G U P C 2
C59Z C -0.1012(4) 0.5890(2) 0.6850(2) 0.115(6) Uani 0.604(5) 1 d G U P C 2
C60Z C 0.0654(5) 0.61524(19) 0.66701(19) 0.129(5) Uani 0.604(5) 1 d G U P C 2
C354 C -0.295(3) 0.7939(11) 0.8006(12) 0.126(14) Uani 0.477(19) 1 d D U P B 2
H312 H -0.3122 0.7758 0.7816 0.189 Uiso 0.477(19) 1 calc R U P B 2
H313 H -0.2939 0.7741 0.8195 0.189 Uiso 0.477(19) 1 calc R U P B 2
H314 H -0.3365 0.8191 0.8027 0.189 Uiso 0.477(19) 1 calc R U P B 2
C355 C -0.2208(19) 0.8525(10) 0.7687(7) 0.088(10) Uani 0.477(19) 1 d D U P B 2
H315 H -0.1632 0.8654 0.7650 0.131 Uiso 0.477(19) 1 calc R U P B 2
H316 H -0.2594 0.8772 0.7750 0.131 Uiso 0.477(19) 1 calc R U P B 2
H317 H -0.2464 0.8381 0.7491 0.131 Uiso 0.477(19) 1 calc R U P B 2
C356 C -0.184(2) 0.8394(12) 0.8264(8) 0.096(10) Uani 0.477(19) 1 d D U P B 2
H318 H -0.1256 0.8523 0.8248 0.144 Uiso 0.477(19) 1 calc R U P B 2
H319 H -0.2264 0.8644 0.8284 0.144 Uiso 0.477(19) 1 calc R U P B 2
H320 H -0.1837 0.8194 0.8452 0.144 Uiso 0.477(19) 1 calc R U P B 2

loop_
_atom_site_aniso_label
_atom_site_aniso_U_11
_atom_site_aniso_U_22
_atom_site_aniso_U_33
_atom_site_aniso_U_23
_atom_site_aniso_U_13
_atom_site_aniso_U_12
C1 0.084(10) 0.031(7) 0.092(11) -0.018(7) 0.001(8) -0.002(7)
C2 0.095(11) 0.050(9) 0.087(10) -0.017(8) -0.012(9) 0.000(9)
C3 0.073(9) 0.038(8) 0.092(11) 0.013(8) -0.023(9) -0.006(7)
C4 0.066(9) 0.024(8) 0.087(11) -0.003(7) 0.000(8) -0.003(7)
C5 0.077(9) 0.027(7) 0.089(10) 0.005(7) 0.006(8) -0.025(7)
C6 0.077(10) 0.056(10) 0.088(11) -0.013(9) -0.019(9) -0.018(8)
C7 0.071(6) 0.048(6) 0.092(7) 0.012(10) -0.015(5) 0.003(10)
C8 0.072(10) 0.060(11) 0.099(12) -0.009(9) -0.005(8) 0.000(9)
C9 0.074(10) 0.063(11) 0.104(12) 0.010(9) 0.005(9) -0.004(9)
C10 0.064(6) 0.042(6) 0.108(8) -0.005(11) -0.005(5) 0.007(10)
C11 0.059(9) 0.044(9) 0.101(11) 0.011(8) 0.004(8) -0.001(7)
C12 0.057(8) 0.025(8) 0.106(11) -0.007(7) -0.001(8) -0.003(7)
C13 0.049(8) 0.062(9) 0.103(12) -0.003(8) 0.002(8) -0.004(8)
C14 0.041(8) 0.043(8) 0.114(12) -0.004(8) 0.006(8) 0.009(7)
C15 0.049(8) 0.058(9) 0.102(11) 0.011(8) -0.010(7) -0.020(8)
C16 0.083(11) 0.040(9) 0.110(13) 0.002(9) -0.004(10) 0.020(8)
C17 0.079(11) 0.045(9) 0.109(13) 0.004(9) 0.010(9) 0.008(8)
C18 0.051(8) 0.039(8) 0.110(11) 0.009(8) 0.015(8) 0.020(7)
C19 0.060(9) 0.061(10) 0.120(12) 0.013(9) 0.007(8) -0.018(9)
C20 0.068(10) 0.044(9) 0.111(11) 0.007(8) -0.007(8) 0.005(9)
C21 0.078(10) 0.019(7) 0.140(13) -0.001(8) 0.009(9) -0.006(8)
C22 0.080(10) 0.039(9) 0.116(11) 0.006(8) 0.031(9) -0.004(8)
C23 0.074(10) 0.060(11) 0.140(14) -0.024(9) 0.017(9) 0.004(9)
C24 0.087(11) 0.030(9) 0.098(10) -0.012(7) 0.021(8) -0.014(8)
C25 0.086(10) 0.045(9) 0.089(10) 0.011(7) -0.002(8) -0.023(8)
C26 0.074(10) 0.061(10) 0.096(11) -0.020(8) -0.018(8) 0.002(9)
C27 0.075(9) 0.038(8) 0.079(9) -0.013(7) 0.008(7) -0.003(8)
C28 0.094(11) 0.055(10) 0.099(11) -0.009(8) 0.009(9) -0.009(9)
C29 0.081(10) 0.053(9) 0.079(9) -0.004(7) -0.002(8) -0.006(9)
C30 0.070(9) 0.041(9) 0.084(10) 0.002(7) 0.004(8) -0.006(8)
C31 0.076(10) 0.033(8) 0.108(12) 0.007(8) 0.014(9) -0.024(8)
C32 0.078(10) 0.030(8) 0.108(12) -0.008(8) 0.015(9) -0.003(8)
C33 0.078(11) 0.033(8) 0.125(13) 0.013(8) -0.003(10) -0.004(8)
C34 0.078(10) 0.039(8) 0.117(13) 0.011(8) -0.003(10) -0.007(9)
C35 0.096(12) 0.046(9) 0.114(13) 0.005(9) 0.013(11) 0.017(9)
C36 0.093(11) 0.051(9) 0.108(12) -0.009(9) 0.007(10) 0.015(9)
C37 0.131(15) 0.063(11) 0.143(15) -0.013(10) 0.021(13) 0.005(11)
C38 0.104(12) 0.055(10) 0.141(15) 0.019(11) 0.005(11) 0.024(10)
C39 0.084(11) 0.076(12) 0.130(15) 0.011(11) 0.018(11) 0.004(10)
C40 0.092(11) 0.050(9) 0.133(14) 0.008(9) 0.002(11) 0.010(9)
C41 0.049(8) 0.076(11) 0.137(13) 0.031(10) 0.024(8) 0.008(9)
C42 0.072(9) 0.052(9) 0.127(13) 0.015(9) 0.034(9) 0.018(8)
C43 0.136(14) 0.060(11) 0.118(13) 0.006(10) 0.034(11) 0.015(11)
C44 0.107(13) 0.064(11) 0.126(13) 0.023(10) 0.015(11) 0.017(11)
C45 0.080(10) 0.073(11) 0.120(13) 0.016(9) 0.031(9) 0.016(10)
C46 0.120(9) 0.072(8) 0.123(10) -0.001(8) 0.020(8) 0.001(8)
C47 0.105(12) 0.068(11) 0.097(11) 0.027(9) 0.018(10) 0.007(10)
C48 0.085(11) 0.056(10) 0.115(12) 0.007(9) 0.017(9) 0.017(9)
C49 0.072(6) 0.041(6) 0.103(8) 0.020(11) 0.000(5) 0.003(9)
C50 0.078(10) 0.057(11) 0.104(12) -0.009(9) 0.005(9) 0.012(8)
C51 0.075(10) 0.045(10) 0.101(12) 0.020(9) 0.021(8) 0.019(8)
C52 0.068(6) 0.052(7) 0.117(8) 0.028(11) 0.008(5) 0.016(10)
C53 0.067(9) 0.054(10) 0.125(13) 0.016(9) -0.005(9) -0.001(8)
C54 0.057(9) 0.041(9) 0.134(14) -0.006(9) 0.021(9) -0.001(7)
C55 0.072(9) 0.050(9) 0.113(12) -0.019(8) 0.012(8) 0.002(8)
C56 0.099(11) 0.033(8) 0.089(10) 0.009(7) 0.010(8) -0.005(8)
C57 0.050(8) 0.063(11) 0.154(14) 0.026(10) 0.025(9) 0.005(8)
C58 0.089(8) 0.044(7) 0.119(9) -0.030(6) 0.019(7) 0.006(7)
C59 0.128(13) 0.025(8) 0.122(13) -0.004(8) 0.022(10) -0.006(9)
C60 0.077(10) 0.063(11) 0.114(12) -0.022(9) 0.014(9) -0.004(9)
C61 0.043(7) 0.047(8) 0.093(10) -0.034(7) 0.001(7) -0.011(7)
C62 0.114(12) 0.054(10) 0.088(11) -0.005(9) -0.011(10) 0.002(10)
C63 0.140(14) 0.043(9) 0.110(12) 0.002(9) -0.008(10) 0.009(10)
C64 0.115(12) 0.055(10) 0.083(11) -0.012(9) -0.008(9) -0.008(9)
C65 0.071(9) 0.043(9) 0.122(13) -0.010(9) -0.016(9) 0.004(7)
C66 0.074(10) 0.042(8) 0.099(11) -0.016(8) -0.013(8) 0.014(8)
C67 0.053(9) 0.047(8) 0.097(11) 0.007(8) -0.014(8) 0.001(8)
C68 0.053(8) 0.046(8) 0.099(11) -0.006(8) 0.009(8) 0.015(7)
C69 0.068(9) 0.042(8) 0.094(11) -0.014(8) -0.005(8) 0.009(8)
C70 0.063(9) 0.055(9) 0.114(13) 0.001(9) -0.004(9) -0.016(8)
C71 0.067(9) 0.049(9) 0.081(10) 0.008(8) -0.001(8) 0.007(8)
C72 0.062(9) 0.051(9) 0.101(11) -0.001(8) -0.007(8) -0.006(8)
C73 0.065(10) 0.040(8) 0.119(13) -0.028(8) -0.007(9) 0.005(7)
C74 0.084(11) 0.052(9) 0.114(13) 0.006(9) 0.008(10) -0.029(9)
C75 0.085(11) 0.043(9) 0.143(14) 0.005(9) -0.005(10) -0.026(8)
C76 0.090(12) 0.074(11) 0.116(13) -0.013(10) 0.003(10) -0.010(10)
C77 0.075(10) 0.060(10) 0.117(13) -0.007(9) -0.024(10) 0.000(9)
C78 0.062(10) 0.045(9) 0.158(15) -0.019(9) 0.014(10) -0.002(8)
C79 0.081(10) 0.037(9) 0.126(13) 0.010(9) 0.025(10) -0.009(8)
C80 0.078(10) 0.051(10) 0.125(13) -0.019(9) 0.031(9) -0.013(9)
C81 0.065(9) 0.043(9) 0.140(13) -0.017(8) 0.017(9) 0.006(8)
C82 0.058(8) 0.053(9) 0.160(12) 0.017(9) 0.023(8) 0.018(7)
C83 0.081(10) 0.016(7) 0.150(14) 0.006(8) 0.019(9) 0.008(8)
C84 0.092(11) 0.020(8) 0.137(14) -0.016(9) 0.000(10) 0.010(8)
C85 0.092(11) 0.043(9) 0.096(11) 0.001(8) 0.021(9) 0.003(9)
C86 0.086(11) 0.068(10) 0.099(11) -0.018(9) 0.014(9) 0.030(9)
C87 0.076(10) 0.053(10) 0.106(11) 0.028(9) 0.010(9) 0.013(9)
C88 0.082(11) 0.045(9) 0.132(14) 0.009(10) 0.021(10) -0.013(9)
C89 0.117(13) 0.051(10) 0.113(12) 0.013(9) 0.035(10) -0.013(10)
C90 0.106(12) 0.042(9) 0.116(12) -0.002(8) 0.024(10) 0.008(9)
C91 0.095(11) 0.043(9) 0.132(13) -0.032(8) 0.024(9) -0.018(8)
C92 0.086(11) 0.051(10) 0.132(13) -0.002(9) 0.036(10) 0.004(9)
C93 0.076(11) 0.072(11) 0.153(16) 0.007(11) 0.012(11) -0.004(10)
C94 0.089(10) 0.081(10) 0.096(10) -0.009(8) 0.022(8) -0.013(9)
C95 0.078(10) 0.071(11) 0.106(12) -0.016(9) 0.015(8) 0.009(9)
C96 0.095(11) 0.052(10) 0.113(12) -0.015(10) 0.012(9) -0.010(10)
C97 0.092(12) 0.081(13) 0.114(13) -0.038(10) 0.033(10) -0.008(10)
C98 0.085(11) 0.077(12) 0.102(12) -0.015(10) 0.008(9) -0.002(10)
C99 0.092(11) 0.059(10) 0.109(12) -0.023(9) 0.027(9) -0.003(9)
C100 0.089(11) 0.056(10) 0.123(13) -0.009(9) 0.005(10) 0.000(9)
C101 0.100(11) 0.046(9) 0.104(12) -0.011(9) 0.026(10) 0.011(9)
C102 0.094(11) 0.058(11) 0.112(12) -0.007(9) 0.007(10) 0.000(10)
C103 0.070(10) 0.039(9) 0.116(12) 0.000(8) 0.018(9) 0.006(8)
C104 0.098(13) 0.040(9) 0.116(13) -0.009(8) 0.004(11) 0.004(9)
C105 0.073(10) 0.043(9) 0.126(12) -0.001(9) 0.016(9) -0.010(8)
C106 0.089(11) 0.049(10) 0.134(14) 0.000(9) 0.019(10) -0.003(9)
C107 0.105(12) 0.035(9) 0.149(14) 0.025(9) 0.031(11) -0.004(9)
C108 0.062(9) 0.048(9) 0.159(14) -0.017(9) 0.028(9) 0.022(8)
C109 0.059(9) 0.049(9) 0.138(14) 0.024(9) 0.016(9) 0.003(8)
C110 0.079(11) 0.073(12) 0.140(14) -0.007(11) 0.019(10) -0.001(10)
C111 0.084(10) 0.078(11) 0.116(12) -0.012(10) 0.009(9) 0.020(10)
C112 0.076(10) 0.059(10) 0.138(14) -0.017(10) 0.014(10) 0.031(9)
C113 0.080(11) 0.050(9) 0.150(15) -0.025(10) -0.026(11) 0.016(9)
C114 0.060(9) 0.039(9) 0.145(14) -0.005(10) -0.024(10) -0.010(8)
C115 0.073(10) 0.041(8) 0.103(11) -0.013(8) 0.005(9) -0.012(8)
C116 0.069(11) 0.043(9) 0.107(12) -0.002(8) -0.013(9) -0.016(8)
C117 0.057(9) 0.055(10) 0.154(16) -0.024(10) 0.002(11) -0.005(8)
C118 0.041(8) 0.078(10) 0.120(13) -0.009(9) -0.009(8) -0.007(8)
C119 0.087(11) 0.081(11) 0.078(10) 0.007(8) -0.003(9) -0.019(9)
C120 0.069(10) 0.031(8) 0.124(13) 0.000(8) -0.008(10) -0.020(7)
C121 0.096(12) 0.085(12) 0.138(15) 0.030(12) 0.006(11) -0.002(12)
C122 0.066(10) 0.097(13) 0.187(18) 0.057(12) 0.044(10) 0.010(10)
C123 0.099(12) 0.061(10) 0.150(15) 0.031(10) 0.013(11) -0.014(10)
C124 0.152(16) 0.072(11) 0.115(14) 0.013(10) 0.005(12) -0.007(11)
C125 0.114(8) 0.074(7) 0.135(9) 0.021(7) 0.025(7) 0.003(7)
C126 0.108(10) 0.115(11) 0.179(13) 0.064(10) 0.037(9) 0.020(9)
C127 0.155(12) 0.109(12) 0.181(13) 0.022(11) 0.066(11) 0.000(11)
C128 0.113(10) 0.093(10) 0.198(13) 0.052(10) 0.023(10) 0.018(9)
C129 0.109(8) 0.058(7) 0.149(9) -0.024(6) 0.040(7) 0.009(6)
C130 0.157(13) 0.102(11) 0.236(15) 0.008(11) 0.096(11) -0.013(11)
C131 0.179(13) 0.125(12) 0.193(14) -0.063(11) 0.080(11) -0.031(11)
C132 0.141(13) 0.202(15) 0.197(14) 0.014(13) 0.052(11) 0.049(12)
C133 0.104(11) 0.049(9) 0.097(11) -0.003(9) -0.008(9) -0.007(9)
C134 0.136(16) 0.080(13) 0.157(18) -0.018(13) -0.020(13) -0.025(12)
C135 0.113(14) 0.083(12) 0.163(18) -0.025(11) 0.021(12) -0.014(12)
C136 0.191(17) 0.066(10) 0.084(10) 0.001(8) -0.014(10) -0.072(11)
C137 0.090(12) 0.095(12) 0.116(13) 0.000(10) -0.026(10) -0.040(10)
C138 0.123(14) 0.124(16) 0.163(18) 0.017(14) -0.035(13) -0.020(12)
C139 0.040(8) 0.150(17) 0.192(18) -0.037(14) -0.010(9) 0.007(10)
C140 0.20(2) 0.29(3) 0.138(17) -0.027(18) -0.010(15) -0.16(2)
C141 0.068(7) 0.055(8) 0.172(12) 0.014(8) 0.022(8) 0.000(7)
C142 0.051(14) 0.060(15) 0.159(18) 0.026(14) 0.011(14) -0.017(13)
C143 0.062(14) 0.045(15) 0.160(19) 0.020(14) 0.033(15) -0.004(13)
C144 0.062(14) 0.052(14) 0.20(2) 0.024(15) 0.024(15) -0.012(13)
C145 0.086(8) 0.076(8) 0.097(9) -0.010(7) 0.024(7) -0.023(8)
C146 0.087(11) 0.111(13) 0.133(12) -0.001(11) 0.030(9) -0.047(11)
C147 0.145(14) 0.080(11) 0.112(12) 0.026(10) 0.045(10) -0.028(11)
C148 0.111(12) 0.120(13) 0.132(14) 0.015(12) 0.032(11) -0.020(11)
C149 0.091(11) 0.091(12) 0.112(13) -0.021(10) 0.026(10) -0.010(10)
C150 0.100(13) 0.098(14) 0.186(18) 0.009(13) 0.037(12) -0.006(12)
C151 0.194(19) 0.074(11) 0.087(11) 0.016(9) -0.008(12) -0.004(12)
C152 0.093(11) 0.057(10) 0.155(15) 0.006(10) -0.010(10) -0.001(9)
C153 0.071(10) 0.056(9) 0.136(13) -0.005(9) -0.002(9) 0.005(8)
C154 0.10(2) 0.08(2) 0.14(3) -0.013(19) 0.00(2) 0.007(17)
C155 0.087(19) 0.08(2) 0.17(3) -0.01(2) 0.02(2) 0.010(18)
C156 0.14(2) 0.063(18) 0.15(2) 0.006(17) 0.01(2) -0.038(17)
C157 0.081(10) 0.119(13) 0.128(13) -0.005(10) -0.012(9) -0.013(10)
C158 0.085(11) 0.171(18) 0.153(15) 0.056(12) 0.037(10) 0.068(12)
C159 0.20(2) 0.21(2) 0.146(18) -0.005(17) -0.038(16) 0.064(19)
C160 0.24(2) 0.137(17) 0.193(19) 0.107(15) -0.065(17) -0.042(17)
C1Y 0.155(11) 0.088(11) 0.171(11) 0.039(10) -0.004(11) -0.018(11)
C2Y 0.143(12) 0.116(11) 0.177(12) 0.031(11) 0.011(11) -0.034(11)
C3Y 0.143(12) 0.065(10) 0.176(12) 0.011(11) -0.014(11) -0.028(11)
C4Y 0.127(11) 0.119(12) 0.181(12) 0.016(11) 0.025(11) -0.013(11)
C5Y 0.137(11) 0.141(12) 0.201(12) -0.008(12) 0.043(11) -0.013(12)
C6Y 0.139(11) 0.110(11) 0.150(10) 0.013(11) -0.013(11) -0.004(11)
C7Y 0.140(11) 0.111(12) 0.153(11) -0.010(11) 0.004(11) -0.022(11)
C8Y 0.138(11) 0.110(11) 0.171(11) -0.019(11) 0.032(10) -0.008(11)
C9Y 0.143(12) 0.066(11) 0.201(13) -0.005(11) -0.024(12) 0.026(11)
C10Y 0.140(12) 0.088(11) 0.185(12) 0.027(11) -0.027(11) 0.033(11)
C11Y 0.152(12) 0.048(11) 0.200(13) -0.008(11) -0.017(12) 0.007(11)
C12Y 0.166(13) 0.092(12) 0.182(12) 0.037(11) -0.023(12) 0.016(12)
C13Y 0.140(12) 0.103(12) 0.169(11) 0.028(11) -0.042(11) -0.006(12)
C14Y 0.103(11) 0.116(11) 0.185(12) 0.018(11) -0.032(11) 0.026(11)
C15Y 0.090(11) 0.099(12) 0.184(13) 0.025(12) -0.039(11) 0.009(11)
C16Y 0.115(12) 0.106(12) 0.167(12) 0.023(12) -0.041(11) -0.005(12)
C17Y 0.137(11) 0.103(10) 0.173(11) -0.035(10) -0.016(11) -0.001(11)
C18Y 0.146(12) 0.110(11) 0.178(12) -0.020(11) 0.001(11) 0.024(11)
C19Y 0.151(12) 0.057(11) 0.168(13) -0.019(11) -0.010(11) -0.031(11)
C20Y 0.122(11) 0.099(11) 0.187(12) -0.009(11) -0.001(11) 0.033(11)
C21Y 0.119(11) 0.132(11) 0.200(12) 0.002(11) -0.005(11) 0.030(10)
C22Y 0.152(11) 0.127(11) 0.178(11) -0.009(11) 0.018(11) -0.007(11)
C23Y 0.154(12) 0.140(12) 0.196(12) 0.000(12) 0.037(11) -0.014(12)
C24Y 0.093(10) 0.115(11) 0.187(12) 0.015(11) 0.012(10) -0.003(11)
C25Y 0.109(11) 0.113(12) 0.179(12) 0.010(12) -0.058(11) -0.039(11)
C26Y 0.119(12) 0.102(12) 0.156(12) -0.006(12) -0.048(11) -0.017(12)
C27Y 0.113(11) 0.076(10) 0.178(12) -0.016(10) -0.050(11) -0.044(10)
C28Y 0.146(12) 0.096(12) 0.155(11) -0.012(11) -0.025(11) -0.020(12)
C29Y 0.156(12) 0.121(12) 0.159(11) -0.004(11) -0.007(12) -0.009(12)
C30Y 0.118(12) 0.112(12) 0.159(12) 0.032(12) -0.046(11) -0.006(12)
C31Y 0.156(11) 0.105(11) 0.161(11) 0.034(10) -0.035(11) -0.017(11)
C32Y 0.155(11) 0.113(11) 0.153(10) 0.022(11) -0.004(11) -0.022(11)
C33Y 0.109(11) 0.121(11) 0.193(12) 0.009(11) 0.010(11) -0.041(11)
C34Y 0.088(11) 0.132(12) 0.205(13) 0.026(12) 0.003(11) -0.035(11)
C35Y 0.129(11) 0.085(11) 0.182(12) -0.010(11) 0.000(11) -0.049(11)
C36Y 0.075(10) 0.115(12) 0.179(12) 0.022(11) -0.026(11) -0.022(11)
C37Y 0.098(11) 0.108(12) 0.181(13) 0.038(12) -0.041(11) 0.005(11)
C38Y 0.093(10) 0.113(11) 0.185(12) 0.012(11) 0.019(10) 0.000(11)
C39Y 0.112(10) 0.116(11) 0.197(12) 0.005(11) 0.018(11) 0.025(10)
C40Y 0.105(10) 0.104(11) 0.186(12) 0.019(11) -0.014(11) 0.027(10)
C41Y 0.157(11) 0.088(11) 0.173(11) 0.051(10) 0.011(11) -0.025(11)
C42Y 0.174(12) 0.088(11) 0.178(12) 0.049(11) -0.006(12) 0.006(12)
C43Y 0.135(12) 0.070(11) 0.185(12) 0.037(11) -0.001(11) 0.024(11)
C44Y 0.146(12) 0.073(10) 0.192(12) 0.019(10) 0.007(11) -0.043(10)
C45Y 0.116(11) 0.113(11) 0.196(12) 0.023(11) 0.013(11) -0.051(10)
C46Y 0.146(12) 0.114(12) 0.186(12) 0.021(11) 0.028(11) -0.020(11)
C47Y 0.170(13) 0.128(12) 0.181(12) 0.032(12) 0.005(12) -0.040(12)
C48Y 0.126(12) 0.085(11) 0.190(13) 0.003(11) 0.014(12) -0.063(11)
C49Y 0.108(12) 0.115(12) 0.181(13) 0.003(12) -0.038(11) -0.028(11)
C50Y 0.080(10) 0.119(12) 0.182(12) 0.014(11) -0.022(11) -0.020(11)
C51Y 0.086(11) 0.127(12) 0.211(13) 0.015(12) 0.015(11) -0.017(11)
C52Y 0.118(11) 0.071(10) 0.178(12) -0.005(10) -0.032(11) -0.055(10)
C53Y 0.130(11) 0.088(10) 0.167(11) -0.036(10) -0.007(11) -0.030(11)
C54Y 0.125(12) 0.096(11) 0.149(11) -0.028(11) -0.019(11) -0.030(11)
C55Y 0.113(11) 0.099(11) 0.160(11) -0.002(11) -0.036(11) -0.027(12)
C56Y 0.143(12) 0.060(11) 0.173(13) -0.009(11) -0.002(11) -0.053(11)
C57Y 0.136(12) 0.051(11) 0.202(13) -0.002(11) 0.016(12) 0.021(11)
C58Y 0.125(11) 0.074(11) 0.190(12) -0.012(11) 0.020(11) 0.023(10)
C59Y 0.140(12) 0.086(11) 0.168(12) -0.027(11) 0.019(11) 0.013(11)
C60Y 0.139(12) 0.050(10) 0.197(12) 0.008(11) 0.006(11) -0.022(10)
C342 0.054(11) 0.037(12) 0.178(18) 0.038(12) 0.024(13) -0.014(11)
C343 0.093(14) 0.060(13) 0.160(17) 0.006(13) 0.022(13) -0.007(12)
C344 0.028(10) 0.061(13) 0.180(18) 0.030(12) 0.018(12) -0.013(10)
C1Z 0.141(11) 0.109(11) 0.165(11) 0.016(10) -0.002(10) -0.034(11)
C2Z 0.112(10) 0.107(11) 0.192(12) -0.014(11) 0.032(10) -0.034(10)
C3Z 0.129(11) 0.080(10) 0.173(11) 0.037(10) 0.001(10) -0.027(10)
C4Z 0.079(9) 0.118(11) 0.206(12) 0.047(11) -0.002(10) -0.024(10)
C5Z 0.086(9) 0.131(11) 0.196(11) 0.015(10) -0.009(10) -0.003(10)
C6Z 0.141(11) 0.147(12) 0.205(12) -0.014(12) 0.045(10) -0.015(12)
C7Z 0.117(10) 0.108(10) 0.184(11) 0.006(10) 0.045(10) 0.017(10)
C8Z 0.090(10) 0.110(11) 0.203(12) -0.008(11) 0.019(10) 0.023(10)
C9Z 0.167(12) 0.083(10) 0.177(12) 0.046(10) -0.033(11) 0.013(11)
C10Z 0.151(12) 0.109(11) 0.172(11) 0.044(10) -0.017(11) 0.012(11)
C11Z 0.157(11) 0.057(9) 0.178(11) 0.037(9) -0.017(10) 0.003(10)
C12Z 0.153(11) 0.131(11) 0.175(11) 0.022(10) 0.020(10) -0.028(11)
C13Z 0.147(10) 0.111(10) 0.165(10) 0.007(11) 0.024(9) -0.010(11)
C14Z 0.135(11) 0.082(10) 0.142(11) 0.032(10) -0.042(10) -0.014(11)
C15Z 0.129(10) 0.103(11) 0.142(10) -0.007(10) -0.026(10) -0.008(11)
C16Z 0.138(10) 0.115(10) 0.151(10) -0.016(10) -0.002(10) -0.016(10)
C17Z 0.141(10) 0.075(10) 0.194(11) -0.004(10) -0.019(10) 0.040(9)
C18Z 0.116(11) 0.099(11) 0.197(12) 0.013(11) -0.019(10) 0.034(10)
C19Z 0.143(12) 0.039(9) 0.206(12) -0.010(10) -0.013(11) -0.001(10)
C20Z 0.121(11) 0.093(10) 0.178(12) 0.022(10) -0.042(10) 0.029(10)
C21Z 0.113(11) 0.099(11) 0.179(12) 0.025(11) -0.051(11) 0.013(11)
C22Z 0.103(10) 0.136(12) 0.208(13) -0.013(11) -0.008(11) 0.027(11)
C23Z 0.082(8) 0.134(11) 0.203(12) 0.004(10) -0.005(10) 0.009(10)
C24Z 0.105(9) 0.127(11) 0.186(11) 0.023(11) -0.040(9) -0.003(10)
C25Z 0.173(12) 0.093(11) 0.181(12) -0.032(11) -0.019(11) -0.031(11)
C26Z 0.135(11) 0.108(10) 0.161(11) -0.037(10) -0.014(10) -0.021(10)
C27Z 0.153(11) 0.067(9) 0.185(11) -0.030(9) -0.018(10) -0.028(9)
C28Z 0.132(11) 0.116(10) 0.180(12) -0.029(10) 0.005(11) 0.032(10)
C29Z 0.133(10) 0.124(11) 0.188(11) 0.002(11) 0.019(10) 0.031(10)
C30Z 0.155(11) 0.121(10) 0.163(10) -0.010(10) -0.008(10) 0.005(11)
C31Z 0.164(11) 0.118(10) 0.171(10) 0.013(11) 0.023(10) -0.019(11)
C32Z 0.156(11) 0.147(12) 0.198(12) -0.001(12) 0.043(10) -0.018(12)
C33Z 0.087(9) 0.112(10) 0.174(11) 0.009(10) -0.025(10) -0.068(9)
C34Z 0.115(11) 0.117(11) 0.186(12) 0.011(11) -0.062(10) -0.046(10)
C35Z 0.132(11) 0.088(10) 0.180(12) -0.013(10) -0.006(10) -0.056(10)
C36Z 0.109(11) 0.107(11) 0.160(11) -0.031(10) -0.051(10) -0.020(10)
C37Z 0.152(11) 0.103(11) 0.150(10) 0.009(10) -0.033(10) -0.017(10)
C38Z 0.089(9) 0.108(11) 0.186(11) 0.039(11) -0.040(9) -0.019(10)
C39Z 0.090(11) 0.094(11) 0.149(12) 0.030(10) -0.035(10) 0.004(10)
C40Z 0.143(12) 0.082(10) 0.141(11) 0.028(10) -0.038(10) -0.022(11)
C41Z 0.143(11) 0.105(10) 0.188(11) 0.026(10) 0.011(10) -0.050(10)
C42Z 0.178(12) 0.146(12) 0.185(12) 0.034(11) 0.004(11) -0.033(12)
C43Z 0.153(12) 0.121(11) 0.165(11) 0.053(10) 0.016(11) -0.003(11)
C44Z 0.124(11) 0.081(10) 0.185(12) 0.035(10) 0.023(11) -0.043(10)
C45Z 0.084(9) 0.109(10) 0.187(11) 0.005(10) -0.019(10) -0.059(9)
C46Z 0.064(9) 0.118(11) 0.217(12) 0.028(11) 0.007(10) -0.013(10)
C47Z 0.117(10) 0.094(11) 0.185(12) -0.005(11) 0.049(10) -0.020(10)
C48Z 0.138(11) 0.092(10) 0.202(12) -0.001(10) 0.006(10) -0.060(9)
C49Z 0.154(12) 0.086(11) 0.179(12) -0.037(10) -0.018(11) -0.045(10)
C50Z 0.110(11) 0.102(11) 0.163(11) -0.025(10) -0.030(10) -0.029(10)
C51Z 0.106(11) 0.112(11) 0.186(12) -0.001(11) -0.041(10) -0.024(11)
C52Z 0.137(11) 0.071(9) 0.189(12) -0.019(10) 0.002(10) -0.049(9)
C53Z 0.135(10) 0.054(9) 0.190(11) 0.003(9) 0.025(10) 0.019(9)
C54Z 0.135(11) 0.084(10) 0.166(11) -0.033(10) 0.010(10) 0.023(10)
C55Z 0.117(11) 0.089(10) 0.154(10) -0.054(9) -0.009(10) -0.030(10)
C56Z 0.151(12) 0.043(9) 0.209(12) 0.007(10) 0.013(11) -0.011(10)
C57Z 0.169(12) 0.072(10) 0.168(12) 0.053(10) -0.017(11) -0.004(11)
C58Z 0.113(10) 0.073(10) 0.165(11) 0.053(10) -0.012(10) 0.016(10)
C59Z 0.106(10) 0.067(10) 0.173(12) 0.017(10) 0.009(10) 0.027(9)
C60Z 0.147(11) 0.056(9) 0.186(11) 0.038(9) 0.022(10) -0.003(9)
C354 0.13(3) 0.043(18) 0.21(4) 0.02(2) -0.01(3) -0.003(19)
C355 0.075(18) 0.057(17) 0.13(2) 0.010(16) -0.002(17) 0.047(15)
C356 0.10(2) 0.06(2) 0.13(2) -0.010(19) 0.03(2) 0.008(18)

loop_
_atom_type_symbol
_atom_type_description
_atom_type_scat_dispersion_real
_atom_type_scat_dispersion_imag
_atom_type_scat_source
C C 0.0058 0.0028 'International Tables Vol C Tables 4.2.6.8 and 6.1.1.4'
H H 0.0000 0.0000 'International Tables Vol C Tables 4.2.6.8 and 6.1.1.4'

loop_
_geom_angle_atom_site_label_1
_geom_angle_atom_site_label_2
_geom_angle_atom_site_label_3
_geom_angle
C6 C1 C2 123.6(14)
C6 C1 H1 118.2
C2 C1 H1 118.2
C30 C2 C3 128.6(15)
C30 C2 C1 118.8(14)
C3 C2 C1 110.4(15)
C4 C3 C2 126.0(15)
C4 C3 H3 117.0
C2 C3 H3 117.0
C5 C4 C3 118.7(13)
C5 C4 C31 120.1(15)
C3 C4 C31 119.9(14)
C4 C5 C6 122.4(14)
C4 C5 H5 118.8
C6 C5 H5 118.8
C5 C6 C1 117.7(15)
C5 C6 C8 122.8(15)
C1 C6 C8 116.9(14)
C12 C7 C8 121.0(9)
C12 C7 H7 119.5
C8 C7 H7 119.5
C9 C8 C7 119.5(13)
C9 C8 C6 120.1(14)
C7 C8 C6 117.3(14)
C8 C9 C10 120.4(14)
C8 C9 H9 119.8
C10 C9 H9 119.8
C11 C10 C9 118.0(10)
C11 C10 C49 121.5(15)
C9 C10 C49 119.9(15)
C12 C11 C10 123.3(13)
C12 C11 H11 118.3
C10 C11 H11 118.3
C7 C12 C11 117.6(12)
C7 C12 C14 115.7(14)
C11 C12 C14 125.5(12)
C14 C13 C18 121.0(14)
C14 C13 H13 119.5
C18 C13 H13 119.5
C13 C14 C15 119.0(14)
C13 C14 C12 121.6(14)
C15 C14 C12 117.5(15)
C14 C15 C16 119.8(15)
C14 C15 H15 120.1
C16 C15 H15 120.1
C17 C16 C15 117.4(14)
C17 C16 C67 127.6(16)
C15 C16 C67 114.4(16)
C16 C17 C18 120.1(15)
C16 C17 H17 119.9
C18 C17 H17 119.9
C13 C18 C17 121.1(15)
C13 C18 C20 119.4(15)
C17 C18 C20 117.1(14)
C20 C19 C24 122.4(14)
C20 C19 H19 118.8
C24 C19 H19 118.8
C21 C20 C19 115.5(14)
C21 C20 C18 126.8(14)
C19 C20 C18 116.0(15)
C20 C21 C22 127.8(13)
C20 C21 H21 116.1
C22 C21 H21 116.1
C21 C22 C23 112.5(14)
C21 C22 C85 125.7(13)
C23 C22 C85 120.5(15)
C24 C23 C22 123.0(15)
C24 C23 H23 118.5
C22 C23 H23 118.5
C23 C24 C19 118.3(13)
C23 C24 C26 122.3(17)
C19 C24 C26 118.4(17)
C26 C25 C30 125.3(16)
C26 C25 H25 117.3
C30 C25 H25 117.3
C25 C26 C27 116.4(14)
C25 C26 C24 120.2(17)
C27 C26 C24 121.1(17)
C28 C27 C26 119.4(15)
C28 C27 H27 120.3
C26 C27 H27 120.3
C27 C28 C29 125.6(15)
C27 C28 C103 116.2(14)
C29 C28 C103 118.0(14)
C28 C29 C30 114.0(13)
C28 C29 H29 123.0
C30 C29 H29 123.0
C25 C30 C2 119.2(15)
C25 C30 C29 119.1(15)
C2 C30 C29 119.5(13)
C32 C31 C36 114.5(15)
C32 C31 C4 125.9(15)
C36 C31 C4 119.5(15)
C31 C32 C33 126.3(15)
C31 C32 H32 116.9
C33 C32 H32 116.9
C32 C33 C34 114.3(14)
C32 C33 C120 120.0(16)
C34 C33 C120 125.8(15)
C35 C34 C33 124.7(15)
C35 C34 H34 117.7
C33 C34 H34 117.7
C34 C35 C36 116.5(17)
C34 C35 C38 121.8(16)
C36 C35 C38 121.7(16)
C31 C36 C35 123.2(16)
C31 C36 H36 118.4
C35 C36 H36 118.4
C42 C37 C38 119.9(18)
C42 C37 H37 120.0
C38 C37 H37 120.0
C39 C38 C37 119(2)
C39 C38 C35 123.2(17)
C37 C38 C35 117.8(16)
C38 C39 C40 121.5(19)
C38 C39 H39 119.3
C40 C39 H39 119.3
C41 C40 C39 120.5(16)
C41 C40 C121 120.5(18)
C39 C40 C121 118.6(17)
C40 C41 C42 121.2(16)
C40 C41 H41 119.4
C42 C41 H41 119.4
C41 C42 C37 117.9(15)
C41 C42 C44 122.7(16)
C37 C42 C44 118.9(15)
C44 C43 C48 122.8(17)
C44 C43 H43 118.6
C48 C43 H43 118.6
C45 C44 C43 118.4(17)
C45 C44 C42 118.6(15)
C43 C44 C42 123.0(17)
C44 C45 C46 120.9(17)
C44 C45 H45 119.6
C46 C45 H45 119.6
C47 C46 C45 117.7(17)
C47 C46 C125 118.8(16)
C45 C46 C125 123.4(15)
C48 C47 C46 123.2(17)
C48 C47 H47 118.4
C46 C47 H47 118.4
C47 C48 C43 116.6(15)
C47 C48 C51 127.1(16)
C43 C48 C51 116.3(16)
C50 C49 C54 115.8(10)
C50 C49 C10 125.1(16)
C54 C49 C10 118.9(15)
C51 C50 C49 126.2(14)
C51 C50 H50 116.9
C49 C50 H50 116.9
C50 C51 C52 118.3(12)
C50 C51 C48 119.9(16)
C52 C51 C48 121.8(15)
C51 C52 C53 120.3(10)
C51 C52 H52 119.9
C53 C52 H52 119.9
C52 C53 C54 119.5(13)
C52 C53 C56 124.0(16)
C54 C53 C56 116.3(13)
C49 C54 C53 119.8(13)
C49 C54 H54 120.1
C53 C54 H54 120.1
C56 C55 C60 120.1(14)
C56 C55 H55 119.9
C60 C55 H55 119.9
C55 C56 C57 119.6(12)
C55 C56 C53 119.4(14)
C57 C56 C53 120.6(14)
C58 C57 C56 122.8(14)
C58 C57 H57 118.6
C56 C57 H57 118.6
C57 C58 C59 117.1(15)
C57 C58 C129 123.8(15)
C59 C58 C129 118.8(13)
C58 C59 C60 122.6(13)
C58 C59 H59 118.7
C60 C59 H59 118.7
C55 C60 C62 119.4(15)
C55 C60 C59 117.5(14)
C62 C60 C59 123.1(14)
C66 C61 C62 125.1(13)
C66 C61 H61 117.4
C62 C61 H61 117.4
C61 C62 C63 116.1(16)
C61 C62 C60 121.4(14)
C63 C62 C60 122.4(17)
C62 C63 C64 123.8(17)
C62 C63 H63 118.1
C64 C63 H63 118.1
C65 C64 C63 114.1(15)
C65 C64 C133 126.1(16)
C63 C64 C133 119.4(17)
C64 C65 C66 123.7(16)
C64 C65 H65 118.2
C66 C65 H65 118.2
C61 C66 C65 115.9(14)
C61 C66 C69 123.2(12)
C65 C66 C69 120.9(15)
C68 C67 C72 120.0(14)
C68 C67 C16 124.9(14)
C72 C67 C16 114.7(15)
C67 C68 C69 122.6(14)
C67 C68 H68 118.7
C69 C68 H68 118.7
C68 C69 C70 118.4(14)
C68 C69 C66 119.7(14)
C70 C69 C66 121.2(14)
C71 C70 C69 118.7(14)
C71 C70 H70 120.6
C69 C70 H70 120.6
C70 C71 C72 123.0(14)
C70 C71 C74 120.1(15)
C72 C71 C74 116.9(15)
C71 C72 C67 117.2(15)
C71 C72 H72 121.4
C67 C72 H72 121.4
C74 C73 C78 126.5(16)
C74 C73 H73 116.7
C78 C73 H73 116.7
C73 C74 C75 115.1(14)
C73 C74 C71 123.2(16)
C75 C74 C71 121.7(16)
C74 C75 C76 121.5(17)
C74 C75 H75 119.2
C76 C75 H75 119.2
C77 C76 C75 119.2(17)
C77 C76 C137 122.4(15)
C75 C76 C137 118.4(17)
C76 C77 C78 122.0(16)
C76 C77 H77 119.0
C78 C77 H77 119.0
C73 C78 C77 115.2(16)
C73 C78 C80 124.1(16)
C77 C78 C80 120.4(15)
C84 C79 C80 120.2(14)
C84 C79 H79 119.9
C80 C79 H79 119.9
C81 C80 C78 121.9(14)
C81 C80 C79 119.1(15)
C78 C80 C79 119.0(15)
C80 C81 C82 119.0(14)
C80 C81 H81 120.5
C82 C81 H81 120.5
C83 C82 C81 122.1(15)
C83 C82 C141 120.8(16)
C81 C82 C141 117.1(16)
C84 C83 C82 116.4(16)
C84 C83 H83 121.8
C82 C83 H83 121.8
C79 C84 C83 122.9(15)
C79 C84 C87 120.6(15)
C83 C84 C87 116.4(17)
C86 C85 C90 118.9(16)
C86 C85 C22 123.5(15)
C90 C85 C22 117.2(15)
C85 C86 C87 124.8(15)
C85 C86 H86 117.6
C87 C86 H86 117.6
C88 C87 C84 125.9(16)
C88 C87 C86 112.8(15)
C84 C87 C86 121.0(16)
C87 C88 C89 127.3(16)
C87 C88 H88 116.3
C89 C88 H88 116.3
C88 C89 C90 115.2(16)
C88 C89 C92 124.0(17)
C90 C89 C92 120.8(16)
C85 C90 C89 121.0(15)
C85 C90 H90 119.5
C89 C90 H90 119.5
C92 C91 C96 118.7(15)
C92 C91 H91 120.7
C96 C91 H91 120.7
C93 C92 C91 120.2(15)
C93 C92 C89 125.6(15)
C91 C92 C89 114.2(15)
C94 C93 C92 121.2(16)
C94 C93 H93 119.4
C92 C93 H93 119.4
C95 C94 C93 119.7(15)
C95 C94 C145 117.0(15)
C93 C94 C145 122.9(15)
C94 C95 C96 123.1(15)
C94 C95 H95 118.4
C96 C95 H95 118.4
C95 C96 C91 116.7(14)
C95 C96 C98 125.3(19)
C91 C96 C98 117.6(18)
C102 C97 C98 123.4(16)
C102 C97 H97 118.3
C98 C97 H97 118.3
C99 C98 C97 117.3(17)
C99 C98 C96 119(2)
C97 C98 C96 123(2)
C98 C99 C100 122.5(17)
C98 C99 H99 118.8
C100 C99 H99 118.8
C101 C100 C99 116.2(15)
C101 C100 C149 124.1(14)
C99 C100 C149 119.7(17)
C102 C101 C100 120.5(15)
C102 C101 H101 119.8
C100 C101 H101 119.8
C97 C102 C101 119.7(16)
C97 C102 C105 120.1(16)
C101 C102 C105 120.1(15)
C104 C103 C108 118.3(14)
C104 C103 C28 124.0(15)
C108 C103 C28 116.9(14)
C103 C104 C105 124.5(16)
C103 C104 H104 117.8
C105 C104 H104 117.8
C104 C105 C106 122.0(15)
C104 C105 C102 118.7(16)
C106 C105 C102 118.9(15)
C107 C106 C105 112.3(15)
C107 C106 H106 123.8
C105 C106 H106 123.8
C108 C107 C106 125.9(15)
C108 C107 C110 117.0(15)
C106 C107 C110 117.1(16)
C107 C108 C103 117.1(15)
C107 C108 H108 121.5
C103 C108 H108 121.5
C114 C109 C110 125.8(17)
C114 C109 H109 117.1
C110 C109 H109 117.1
C109 C110 C111 114.1(16)
C109 C110 C107 123.6(15)
C111 C110 C107 122.2(17)
C112 C111 C110 123.8(17)
C112 C111 H111 118.1
C110 C111 H111 118.1
C113 C112 C111 114.1(15)
C113 C112 C153 124.8(16)
C111 C112 C153 121.1(17)
C112 C113 C114 128.2(16)
C112 C113 H113 115.9
C114 C113 H113 115.9
C109 C114 C113 113.7(16)
C109 C114 C116 122.3(16)
C113 C114 C116 124.0(14)
C120 C115 C116 117.5(16)
C120 C115 H115 121.2
C116 C115 H115 121.2
C117 C116 C115 120.4(17)
C117 C116 C114 123.2(16)
C115 C116 C114 116.4(15)
C116 C117 C118 124.4(16)
C116 C117 H117 117.8
C118 C117 H117 117.8
C119 C118 C117 112.8(16)
C119 C118 C157 124.3(17)
C117 C118 C157 122.9(16)
C118 C119 C120 124.4(16)
C118 C119 H119 117.8
C120 C119 H119 117.8
C115 C120 C119 120.3(15)
C115 C120 C33 120.5(15)
C119 C120 C33 119.2(16)
C123 C121 C122 112.7(15)
C123 C121 C40 108.2(14)
C122 C121 C40 116.3(16)
C123 C121 C124 106.9(16)
C122 C121 C124 106.1(14)
C40 C121 C124 106.0(14)
C121 C122 H201 109.5
C121 C122 H202 109.5
H201 C122 H202 109.5
C121 C122 H203 109.5
H201 C122 H203 109.5
H202 C122 H203 109.5
C121 C123 H204 109.5
C121 C123 H205 109.5
H204 C123 H205 109.5
C121 C123 H206 109.5
H204 C123 H206 109.5
H205 C123 H206 109.5
C121 C124 H207 109.5
C121 C124 H208 109.5
H207 C124 H208 109.5
C121 C124 H209 109.5
H207 C124 H209 109.5
H208 C124 H209 109.5
C128 C125 C126 107.5(14)
C128 C125 C127 104.3(14)
C126 C125 C127 112.4(15)
C128 C125 C46 111.6(14)
C126 C125 C46 111.6(14)
C127 C125 C46 109.3(14)
C125 C126 H210 109.5
C125 C126 H211 109.5
H210 C126 H211 109.5
C125 C126 H212 109.5
H210 C126 H212 109.5
H211 C126 H212 109.5
C125 C127 H213 109.5
C125 C127 H214 109.5
H213 C127 H214 109.5
C125 C127 H215 109.5
H213 C127 H215 109.5
H214 C127 H215 109.5
C125 C128 H216 109.5
C125 C128 H217 109.5
H216 C128 H217 109.5
C125 C128 H218 109.5
H216 C128 H218 109.5
H217 C128 H218 109.5
C131 C129 C58 113.5(16)
C131 C129 C130 109.6(17)
C58 C129 C130 112.7(14)
C131 C129 C132 108.2(17)
C58 C129 C132 106.4(16)
C130 C129 C132 106.0(17)
C129 C130 H219 109.5
C129 C130 H220 109.5
H219 C130 H220 109.5
C129 C130 H221 109.5
H219 C130 H221 109.5
H220 C130 H221 109.5
C129 C131 H222 109.5
C129 C131 H223 109.5
H222 C131 H223 109.5
C129 C131 H224 109.5
H222 C131 H224 109.5
H223 C131 H224 109.5
C129 C132 H225 109.5
C129 C132 H226 109.5
H225 C132 H226 109.5
C129 C132 H227 109.5
H225 C132 H227 109.5
H226 C132 H227 109.5
C134 C133 C64 106.6(13)
C134 C133 C136 110.9(14)
C64 C133 C136 110.2(15)
C134 C133 C135 110.2(16)
C64 C133 C135 112.6(14)
C136 C133 C135 106.4(14)
C133 C134 H228 109.5
C133 C134 H229 109.5
H228 C134 H229 109.5
C133 C134 H230 109.5
H228 C134 H230 109.5
H229 C134 H230 109.5
C133 C135 H231 109.5
C133 C135 H232 109.5
H231 C135 H232 109.5
C133 C135 H233 109.5
H231 C135 H233 109.5
H232 C135 H233 109.5
C133 C136 H234 109.5
C133 C136 H235 109.5
H234 C136 H235 109.5
C133 C136 H236 109.5
H234 C136 H236 109.5
H235 C136 H236 109.5
C138 C137 C139 107.9(17)
C138 C137 C76 105.6(15)
C139 C137 C76 111.2(14)
C138 C137 C140 112.6(17)
C139 C137 C140 113.8(18)
C76 C137 C140 105.6(15)
C137 C138 H237 109.5
C137 C138 H238 109.5
H237 C138 H238 109.5
C137 C138 H239 109.5
H237 C138 H239 109.5
H238 C138 H239 109.5
C137 C139 H240 109.5
C137 C139 H241 109.5
H240 C139 H241 109.5
C137 C139 H242 109.5
H240 C139 H242 109.5
H241 C139 H242 109.5
C137 C140 H243 109.5
C137 C140 H244 109.5
H243 C140 H244 109.5
C137 C140 H245 109.5
H243 C140 H245 109.5
H244 C140 H245 109.5
C342 C141 C344 113.6(18)
C142 C141 C143 113(2)
C342 C141 C82 107.7(14)
C344 C141 C82 105.3(13)
C142 C141 C82 107.6(17)
C143 C141 C82 114.1(16)
C342 C141 C343 106.5(16)
C344 C141 C343 107.9(16)
C82 C141 C343 116.2(17)
C142 C141 C144 102.5(19)
C143 C141 C144 107(2)
C82 C141 C144 112.1(17)
C141 C142 H246 109.5
C141 C142 H247 109.5
H246 C142 H247 109.5
C141 C142 H248 109.5
H246 C142 H248 109.5
H247 C142 H248 109.5
C141 C143 H249 109.5
C141 C143 H250 109.5
H249 C143 H250 109.5
C141 C143 H251 109.5
H249 C143 H251 109.5
H250 C143 H251 109.5
C141 C144 H252 109.5
C141 C144 H253 109.5
H252 C144 H253 109.5
C141 C144 H254 109.5
H252 C144 H254 109.5
H253 C144 H254 109.5
C148 C145 C147 108.2(14)
C148 C145 C146 110.6(13)
C147 C145 C146 109.8(13)
C148 C145 C94 110.4(12)
C147 C145 C94 110.0(12)
C146 C145 C94 107.8(13)
C145 C146 H255 109.5
C145 C146 H256 109.5
H255 C146 H256 109.5
C145 C146 H257 109.5
H255 C146 H257 109.5
H256 C146 H257 109.5
C145 C147 H258 109.5
C145 C147 H259 109.5
H258 C147 H259 109.5
C145 C147 H260 109.5
H258 C147 H260 109.5
H259 C147 H260 109.5
C145 C148 H261 109.5
C145 C148 H262 109.5
H261 C148 H262 109.5
C145 C148 H263 109.5
H261 C148 H263 109.5
H262 C148 H263 109.5
C150 C149 C100 108.5(15)
C150 C149 C151 108.9(15)
C100 C149 C151 107.9(15)
C150 C149 C152 109.7(15)
C100 C149 C152 113.7(14)
C151 C149 C152 108.0(13)
C149 C150 H264 109.5
C149 C150 H265 109.5
H264 C150 H265 109.5
C149 C150 H266 109.5
H264 C150 H266 109.5
H265 C150 H266 109.5
C149 C151 H267 109.5
C149 C151 H268 109.5
H267 C151 H268 109.5
C149 C151 H269 109.5
H267 C151 H269 109.5
H268 C151 H269 109.5
C149 C152 H270 109.5
C149 C152 H271 109.5
H270 C152 H271 109.5
C149 C152 H272 109.5
H270 C152 H272 109.5
H271 C152 H272 109.5
C354 C153 C356 109(3)
C354 C153 C112 119(2)
C356 C153 C112 111.4(18)
C154 C153 C112 105.3(18)
C154 C153 C155 115(2)
C112 C153 C155 112.0(18)
C154 C153 C156 106(2)
C112 C153 C156 113.5(18)
C155 C153 C156 105(2)
C354 C153 C355 106(2)
C356 C153 C355 103.8(19)
C112 C153 C355 106.5(16)
C153 C154 H273 109.5
C153 C154 H274 109.5
H273 C154 H274 109.5
C153 C154 H275 109.5
H273 C154 H275 109.5
H274 C154 H275 109.5
C153 C155 H276 109.5
C153 C155 H277 109.5
H276 C155 H277 109.5
C153 C155 H278 109.5
H276 C155 H278 109.5
H277 C155 H278 109.5
C153 C156 H279 109.5
C153 C156 H280 109.5
H279 C156 H280 109.5
C153 C156 H281 109.5
H279 C156 H281 109.5
H280 C156 H281 109.5
C118 C157 C160 110.2(14)
C118 C157 C159 105.9(17)
C160 C157 C159 109.2(19)
C118 C157 C158 119.1(16)
C160 C157 C158 105.3(18)
C159 C157 C158 107.0(15)
C157 C158 H282 109.5
C157 C158 H283 109.5
H282 C158 H283 109.5
C157 C158 H284 109.5
H282 C158 H284 109.5
H283 C158 H284 109.5
C157 C159 H285 109.5
C157 C159 H286 109.5
H285 C159 H286 109.5
C157 C159 H287 109.5
H285 C159 H287 109.5
H286 C159 H287 109.5
C157 C160 H288 109.5
C157 C160 H289 109.5
H288 C160 H289 109.5
C157 C160 H290 109.5
H288 C160 H290 109.5
H289 C160 H290 109.5
C3Y C1Y C2Y 120.0
C3Y C1Y C12Y 120.0
C2Y C1Y C12Y 108.0
C4Y C2Y C1Y 120.0
C4Y C2Y C6Y 120.0
C1Y C2Y C6Y 108.0
C1Y C3Y C35Y 120.0
C1Y C3Y C11Y 120.0
C35Y C3Y C11Y 108.0
C2Y C4Y C33Y 120.0
C2Y C4Y C5Y 120.0
C33Y C4Y C5Y 108.0
C8Y C5Y C4Y 120.0
C8Y C5Y C38Y 120.0
C4Y C5Y C38Y 108.0
C7Y C6Y C13Y 120.0
C7Y C6Y C2Y 120.0
C13Y C6Y C2Y 108.0
C6Y C7Y C8Y 120.0
C6Y C7Y C54Y 120.0
C8Y C7Y C54Y 108.0
C5Y C8Y C7Y 120.0
C5Y C8Y C59Y 120.0
C7Y C8Y C59Y 108.0
C11Y C9Y C10Y 120.0
C11Y C9Y C20Y 120.0
C10Y C9Y C20Y 108.0
C12Y C10Y C9Y 120.0
C12Y C10Y C14Y 120.0
C9Y C10Y C14Y 108.0
C9Y C11Y C19Y 120.0
C9Y C11Y C3Y 120.0
C19Y C11Y C3Y 108.0
C10Y C12Y C1Y 120.0
C10Y C12Y C13Y 120.0
C1Y C12Y C13Y 108.0
C16Y C13Y C6Y 120.0
C16Y C13Y C12Y 120.0
C6Y C13Y C12Y 108.0
C15Y C14Y C21Y 120.0
C15Y C14Y C10Y 120.0
C21Y C14Y C10Y 108.0
C14Y C15Y C50Y 120.0
C14Y C15Y C16Y 120.0
C50Y C15Y C16Y 108.0
C13Y C16Y C15Y 120.0
C13Y C16Y C55Y 120.0
C15Y C16Y C55Y 108.0
C19Y C17Y C28Y 120.0
C19Y C17Y C18Y 120.0
C28Y C17Y C18Y 108.0
C20Y C18Y C22Y 120.0
C20Y C18Y C17Y 120.0
C22Y C18Y C17Y 108.0
C17Y C19Y C11Y 120.0
C17Y C19Y C27Y 120.0
C11Y C19Y C27Y 108.0
C18Y C20Y C21Y 120.0
C18Y C20Y C9Y 120.0
C21Y C20Y C9Y 108.0
C24Y C21Y C20Y 120.0
C24Y C21Y C14Y 120.0
C20Y C21Y C14Y 108.0
C23Y C22Y C29Y 120.0
C23Y C22Y C18Y 120.0
C29Y C22Y C18Y 108.0
C22Y C23Y C46Y 120.0
C22Y C23Y C24Y 120.0
C46Y C23Y C24Y 108.0
C21Y C24Y C51Y 120.0
C21Y C24Y C23Y 120.0
C51Y C24Y C23Y 108.0
C27Y C25Y C26Y 120.0
C27Y C25Y C36Y 120.0
C26Y C25Y C36Y 108.0
C28Y C26Y C30Y 120.0
C28Y C26Y C25Y 120.0
C30Y C26Y C25Y 108.0
C25Y C27Y C19Y 120.0
C25Y C27Y C35Y 120.0
C19Y C27Y C35Y 108.0
C26Y C28Y C17Y 120.0
C26Y C28Y C29Y 120.0
C17Y C28Y C29Y 108.0
C32Y C29Y C22Y 120.0
C32Y C29Y C28Y 120.0
C22Y C29Y C28Y 108.0
C31Y C30Y C26Y 120.0
C31Y C30Y C37Y 120.0
C26Y C30Y C37Y 108.0
C30Y C31Y C32Y 120.0
C30Y C31Y C42Y 120.0
C32Y C31Y C42Y 108.0
C29Y C32Y C31Y 120.0
C29Y C32Y C47Y 120.0
C31Y C32Y C47Y 108.0
C35Y C33Y C34Y 120.0
C35Y C33Y C4Y 120.0
C34Y C33Y C4Y 108.0
C36Y C34Y C38Y 120.0
C36Y C34Y C33Y 120.0
C38Y C34Y C33Y 108.0
C33Y C35Y C3Y 120.0
C33Y C35Y C27Y 120.0
C3Y C35Y C27Y 108.0
C34Y C36Y C37Y 120.0
C34Y C36Y C25Y 120.0
C37Y C36Y C25Y 108.0
C40Y C37Y C36Y 120.0
C40Y C37Y C30Y 120.0
C36Y C37Y C30Y 108.0
C39Y C38Y C34Y 120.0
C39Y C38Y C5Y 120.0
C34Y C38Y C5Y 108.0
C38Y C39Y C40Y 120.0
C38Y C39Y C58Y 120.0
C40Y C39Y C58Y 108.0
C37Y C40Y C39Y 120.0
C37Y C40Y C43Y 120.0
C39Y C40Y C43Y 108.0
C44Y C41Y C42Y 120.0
C44Y C41Y C47Y 120.0
C42Y C41Y C47Y 108.0
C43Y C42Y C41Y 120.0
C43Y C42Y C31Y 120.0
C41Y C42Y C31Y 108.0
C42Y C43Y C57Y 120.0
C42Y C43Y C40Y 120.0
C57Y C43Y C40Y 108.0
C41Y C44Y C60Y 120.0
C41Y C44Y C48Y 120.0
C60Y C44Y C48Y 108.0
C48Y C45Y C51Y 120.0
C48Y C45Y C46Y 120.0
C51Y C45Y C46Y 108.0
C47Y C46Y C23Y 120.0
C47Y C46Y C45Y 120.0
C23Y C46Y C45Y 108.0
C46Y C47Y C32Y 120.0
C46Y C47Y C41Y 120.0
C32Y C47Y C41Y 108.0
C45Y C48Y C52Y 120.0
C45Y C48Y C44Y 120.0
C52Y C48Y C44Y 108.0
C52Y C49Y C50Y 120.0
C52Y C49Y C55Y 120.0
C50Y C49Y C55Y 108.0
C51Y C50Y C49Y 120.0
C51Y C50Y C15Y 120.0
C49Y C50Y C15Y 108.0
C50Y C51Y C24Y 120.0
C50Y C51Y C45Y 120.0
C24Y C51Y C45Y 108.0
C49Y C52Y C48Y 120.0
C49Y C52Y C56Y 120.0
C48Y C52Y C56Y 108.0
C56Y C53Y C59Y 120.0
C56Y C53Y C54Y 120.0
C59Y C53Y C54Y 108.0
C55Y C54Y C7Y 120.0
C55Y C54Y C53Y 120.0
C7Y C54Y C53Y 108.0
C54Y C55Y C49Y 120.0
C54Y C55Y C16Y 120.0
C49Y C55Y C16Y 108.0
C53Y C56Y C60Y 120.0
C53Y C56Y C52Y 120.0
C60Y C56Y C52Y 108.0
C60Y C57Y C58Y 120.0
C60Y C57Y C43Y 120.0
C58Y C57Y C43Y 108.0
C59Y C58Y C57Y 120.0
C59Y C58Y C39Y 120.0
C57Y C58Y C39Y 108.0
C58Y C59Y C53Y 120.0
C58Y C59Y C8Y 120.0
C53Y C59Y C8Y 108.0
C57Y C60Y C44Y 120.0
C57Y C60Y C56Y 120.0
C44Y C60Y C56Y 108.0
C141 C342 H306 109.5
C141 C342 H307 109.5
H306 C342 H307 109.5
C141 C342 H308 109.5
H306 C342 H308 109.5
H307 C342 H308 109.5
C141 C343 H309 109.5
C141 C343 H310 109.5
H309 C343 H310 109.5
C141 C343 H311 109.5
H309 C343 H311 109.5
H310 C343 H311 109.5
C141 C344 H321 109.5
C141 C344 H322 109.5
H321 C344 H322 109.5
C141 C344 H323 109.5
H321 C344 H323 109.5
H322 C344 H323 109.5
C3Z C1Z C12Z 120.0
C3Z C1Z C2Z 120.0
C12Z C1Z C2Z 108.0
C4Z C2Z C6Z 120.0
C4Z C2Z C1Z 120.0
C6Z C2Z C1Z 108.0
C1Z C3Z C35Z 120.0
C1Z C3Z C11Z 120.0
C35Z C3Z C11Z 108.0
C2Z C4Z C5Z 120.0
C2Z C4Z C33Z 120.0
C5Z C4Z C33Z 108.0
C8Z C5Z C4Z 120.0
C8Z C5Z C38Z 120.0
C4Z C5Z C38Z 108.0
C7Z C6Z C13Z 120.0
C7Z C6Z C2Z 120.0
C13Z C6Z C2Z 108.0
C6Z C7Z C54Z 120.0
C6Z C7Z C8Z 120.0
C54Z C7Z C8Z 108.0
C5Z C8Z C59Z 120.0
C5Z C8Z C7Z 120.0
C59Z C8Z C7Z 108.0
C11Z C9Z C20Z 120.0
C11Z C9Z C10Z 120.0
C20Z C9Z C10Z 108.0
C12Z C10Z C9Z 120.0
C12Z C10Z C14Z 120.0
C9Z C10Z C14Z 108.0
C9Z C11Z C19Z 120.0
C9Z C11Z C3Z 120.0
C19Z C11Z C3Z 108.0
C10Z C12Z C1Z 120.0
C10Z C12Z C13Z 120.0
C1Z C12Z C13Z 108.0
C16Z C13Z C6Z 120.0
C16Z C13Z C12Z 120.0
C6Z C13Z C12Z 108.0
C15Z C14Z C21Z 120.0
C15Z C14Z C10Z 120.0
C21Z C14Z C10Z 108.0
C14Z C15Z C16Z 120.0
C14Z C15Z C50Z 120.0
C16Z C15Z C50Z 108.0
C13Z C16Z C55Z 120.0
C13Z C16Z C15Z 120.0
C55Z C16Z C15Z 108.0
C19Z C17Z C18Z 120.0
C19Z C17Z C28Z 120.0
C18Z C17Z C28Z 108.0
C20Z C18Z C17Z 120.0
C20Z C18Z C22Z 120.0
C17Z C18Z C22Z 108.0
C17Z C19Z C11Z 120.0
C17Z C19Z C27Z 120.0
C11Z C19Z C27Z 108.0
C18Z C20Z C9Z 120.0
C18Z C20Z C21Z 120.0
C9Z C20Z C21Z 108.0
C24Z C21Z C14Z 120.0
C24Z C21Z C20Z 120.0
C14Z C21Z C20Z 108.0
C23Z C22Z C18Z 120.0
C23Z C22Z C29Z 120.0
C18Z C22Z C29Z 108.0
C22Z C23Z C46Z 120.0
C22Z C23Z C24Z 120.0
C46Z C23Z C24Z 108.0
C21Z C24Z C51Z 120.0
C21Z C24Z C23Z 120.0
C51Z C24Z C23Z 108.0
C27Z C25Z C36Z 120.0
C27Z C25Z C26Z 120.0
C36Z C25Z C26Z 108.0
C28Z C26Z C30Z 120.0
C28Z C26Z C25Z 120.0
C30Z C26Z C25Z 108.0
C25Z C27Z C19Z 120.0
C25Z C27Z C35Z 120.0
C19Z C27Z C35Z 108.0
C26Z C28Z C17Z 120.0
C26Z C28Z C29Z 120.0
C17Z C28Z C29Z 108.0
C32Z C29Z C28Z 120.0
C32Z C29Z C22Z 120.0
C28Z C29Z C22Z 108.0
C31Z C30Z C26Z 120.0
C31Z C30Z C37Z 120.0
C26Z C30Z C37Z 108.0
C30Z C31Z C32Z 120.0
C30Z C31Z C42Z 120.0
C32Z C31Z C42Z 108.0
C29Z C32Z C31Z 120.0
C29Z C32Z C47Z 120.0
C31Z C32Z C47Z 108.0
C35Z C33Z C4Z 120.0
C35Z C33Z C34Z 120.0
C4Z C33Z C34Z 108.0
C36Z C34Z C38Z 120.0
C36Z C34Z C33Z 120.0
C38Z C34Z C33Z 108.0
C33Z C35Z C3Z 120.0
C33Z C35Z C27Z 120.0
C3Z C35Z C27Z 108.0
C34Z C36Z C25Z 120.0
C34Z C36Z C37Z 120.0
C25Z C36Z C37Z 108.0
C40Z C37Z C30Z 120.0
C40Z C37Z C36Z 120.0
C30Z C37Z C36Z 108.0
C39Z C38Z C34Z 120.0
C39Z C38Z C5Z 120.0
C34Z C38Z C5Z 108.0
C38Z C39Z C58Z 120.0
C38Z C39Z C40Z 120.0
C58Z C39Z C40Z 108.0
C37Z C40Z C43Z 120.0
C37Z C40Z C39Z 120.0
C43Z C40Z C39Z 108.0
C44Z C41Z C42Z 120.0
C44Z C41Z C47Z 120.0
C42Z C41Z C47Z 108.0
C43Z C42Z C41Z 120.0
C43Z C42Z C31Z 120.0
C41Z C42Z C31Z 108.0
C42Z C43Z C40Z 120.0
C42Z C43Z C57Z 120.0
C40Z C43Z C57Z 108.0
C41Z C44Z C48Z 120.0
C41Z C44Z C60Z 120.0
C48Z C44Z C60Z 108.0
C48Z C45Z C51Z 120.0
C48Z C45Z C46Z 120.0
C51Z C45Z C46Z 108.0
C47Z C46Z C23Z 120.0
C47Z C46Z C45Z 120.0
C23Z C46Z C45Z 108.0
C46Z C47Z C32Z 120.0
C46Z C47Z C41Z 120.0
C32Z C47Z C41Z 108.0
C45Z C48Z C44Z 120.0
C45Z C48Z C52Z 120.0
C44Z C48Z C52Z 108.0
C52Z C49Z C50Z 120.0
C52Z C49Z C55Z 120.0
C50Z C49Z C55Z 108.0
C51Z C50Z C49Z 120.0
C51Z C50Z C15Z 120.0
C49Z C50Z C15Z 108.0
C50Z C51Z C45Z 120.0
C50Z C51Z C24Z 120.0
C45Z C51Z C24Z 108.0
C49Z C52Z C56Z 120.0
C49Z C52Z C48Z 120.0
C56Z C52Z C48Z 108.0
C56Z C53Z C59Z 120.0
C56Z C53Z C54Z 120.0
C59Z C53Z C54Z 108.0
C55Z C54Z C7Z 120.0
C55Z C54Z C53Z 120.0
C7Z C54Z C53Z 108.0
C54Z C55Z C16Z 120.0
C54Z C55Z C49Z 120.0
C16Z C55Z C49Z 108.0
C53Z C56Z C60Z 120.0
C53Z C56Z C52Z 120.0
C60Z C56Z C52Z 108.0
C60Z C57Z C43Z 120.0
C60Z C57Z C58Z 120.0
C43Z C57Z C58Z 108.0
C59Z C58Z C39Z 120.0
C59Z C58Z C57Z 120.0
C39Z C58Z C57Z 108.0
C58Z C59Z C8Z 120.0
C58Z C59Z C53Z 120.0
C8Z C59Z C53Z 108.0
C57Z C60Z C56Z 120.0
C57Z C60Z C44Z 120.0
C56Z C60Z C44Z 108.0
C153 C354 H312 109.5
C153 C354 H313 109.5
H312 C354 H313 109.5
C153 C354 H314 109.5
H312 C354 H314 109.5
H313 C354 H314 109.5
C153 C355 H315 109.5
C153 C355 H316 109.5
H315 C355 H316 109.5
C153 C355 H317 109.5
H315 C355 H317 109.5
H316 C355 H317 109.5
C153 C356 H318 109.5
C153 C356 H319 109.5
H318 C356 H319 109.5
C153 C356 H320 109.5
H318 C356 H320 109.5
H319 C356 H320 109.5

loop_
_geom_bond_atom_site_label_1
_geom_bond_atom_site_label_2
_geom_bond_distance
C1 C6 1.409(19)
C1 C2 1.477(19)
C1 H1 0.9500
C2 C30 1.400(19)
C2 C3 1.443(19)
C3 C4 1.376(18)
C3 H3 0.9500
C4 C5 1.368(17)
C4 C31 1.467(19)
C5 C6 1.392(18)
C5 H5 0.9500
C6 C8 1.50(2)
C7 C12 1.384(15)
C7 C8 1.417(16)
C7 H7 0.9500
C8 C9 1.381(16)
C9 C10 1.409(19)
C9 H9 0.9500
C10 C11 1.383(16)
C10 C49 1.480(13)
C11 C12 1.389(15)
C11 H11 0.9500
C12 C14 1.470(19)
C13 C14 1.353(18)
C13 C18 1.359(18)
C13 H13 0.9500
C14 C15 1.377(18)
C15 C16 1.46(2)
C15 H15 0.9500
C16 C17 1.37(2)
C16 C67 1.52(2)
C17 C18 1.370(19)
C17 H17 0.9500
C18 C20 1.541(17)
C19 C20 1.367(19)
C19 C24 1.403(19)
C19 H19 0.9500
C20 C21 1.342(19)
C21 C22 1.401(19)
C21 H21 0.9500
C22 C23 1.421(17)
C22 C85 1.434(19)
C23 C24 1.358(19)
C23 H23 0.9500
C24 C26 1.516(13)
C25 C26 1.383(19)
C25 C30 1.386(18)
C25 H25 0.9500
C26 C27 1.396(18)
C27 C28 1.393(18)
C27 H27 0.9500
C28 C29 1.399(19)
C28 C103 1.551(17)
C29 C30 1.451(18)
C29 H29 0.9500
C31 C32 1.361(19)
C31 C36 1.40(2)
C32 C33 1.370(19)
C32 H32 0.9500
C33 C34 1.43(2)
C33 C120 1.513(17)
C34 C35 1.31(2)
C34 H34 0.9500
C35 C36 1.41(2)
C35 C38 1.51(2)
C36 H36 0.9500
C37 C42 1.39(2)
C37 C38 1.421(18)
C37 H37 0.9500
C38 C39 1.30(2)
C39 C40 1.39(2)
C39 H39 0.9500
C40 C41 1.33(2)
C40 C121 1.61(2)
C41 C42 1.37(2)
C41 H41 0.9500
C42 C44 1.50(2)
C43 C44 1.396(18)
C43 C48 1.43(2)
C43 H43 0.9500
C44 C45 1.32(2)
C45 C46 1.43(2)
C45 H45 0.9500
C46 C47 1.42(2)
C46 C125 1.55(2)
C47 C48 1.292(19)
C47 H47 0.9500
C48 C51 1.455(19)
C49 C50 1.36(2)
C49 C54 1.399(19)
C50 C51 1.349(18)
C50 H50 0.9500
C51 C52 1.35(2)
C52 C53 1.39(2)
C52 H52 0.9500
C53 C54 1.418(19)
C53 C56 1.539(12)
C54 H54 0.9500
C55 C56 1.372(19)
C55 C60 1.383(18)
C55 H55 0.9500
C56 C57 1.438(19)
C57 C58 1.358(19)
C57 H57 0.9500
C58 C59 1.36(2)
C58 C129 1.48(2)
C59 C60 1.480(17)
C59 H59 0.9500
C60 C62 1.46(2)
C61 C66 1.352(18)
C61 C62 1.363(19)
C61 H61 0.9500
C62 C63 1.41(2)
C63 C64 1.45(2)
C63 H63 0.9500
C64 C65 1.34(2)
C64 C133 1.47(2)
C65 C66 1.476(16)
C65 H65 0.9500
C66 C69 1.490(17)
C67 C68 1.347(18)
C67 C72 1.433(18)
C68 C69 1.364(18)
C68 H68 0.9500
C69 C70 1.443(19)
C70 C71 1.349(18)
C70 H70 0.9500
C71 C72 1.384(18)
C71 C74 1.519(19)
C72 H72 0.9500
C73 C74 1.350(19)
C73 C78 1.37(2)
C73 H73 0.9500
C74 C75 1.41(2)
C75 C76 1.420(12)
C75 H75 0.9500
C76 C77 1.32(2)
C76 C137 1.57(2)
C77 C78 1.44(2)
C77 H77 0.9500
C78 C80 1.45(2)
C79 C84 1.36(2)
C79 C80 1.414(18)
C79 H79 0.9500
C80 C81 1.389(19)
C81 C82 1.41(2)
C81 H81 0.9500
C82 C83 1.40(2)
C82 C141 1.53(2)
C83 C84 1.398(18)
C83 H83 0.9500
C84 C87 1.45(2)
C85 C86 1.330(19)
C85 C90 1.413(19)
C86 C87 1.48(2)
C86 H86 0.9500
C87 C88 1.38(2)
C88 C89 1.40(2)
C88 H88 0.9500
C89 C90 1.45(2)
C89 C92 1.45(2)
C90 H90 0.9500
C91 C92 1.43(2)
C91 C96 1.45(2)
C91 H91 0.9500
C92 C93 1.41(2)
C93 C94 1.381(17)
C93 H93 0.9500
C94 C95 1.367(17)
C94 C145 1.541(17)
C95 C96 1.44(2)
C95 H95 0.9500
C96 C98 1.467(15)
C97 C102 1.34(2)
C97 C98 1.36(2)
C97 H97 0.9500
C98 C99 1.34(2)
C99 C100 1.427(19)
C99 H99 0.9500
C100 C101 1.389(19)
C100 C149 1.51(2)
C101 C102 1.36(2)
C101 H101 0.9500
C102 C105 1.533(17)
C103 C104 1.306(16)
C103 C108 1.43(2)
C104 C105 1.35(2)
C104 H104 0.9500
C105 C106 1.42(2)
C106 C107 1.405(17)
C106 H106 0.9500
C107 C108 1.37(2)
C107 C110 1.50(2)
C108 H108 0.9500
C109 C114 1.341(12)
C109 C110 1.42(2)
C109 H109 0.9500
C110 C111 1.43(2)
C111 C112 1.41(2)
C111 H111 0.9500
C112 C113 1.338(12)
C112 C153 1.48(2)
C113 C114 1.427(18)
C113 H113 0.9500
C114 C116 1.504(17)
C115 C120 1.374(19)
C115 C116 1.39(2)
C115 H115 0.9500
C116 C117 1.34(2)
C117 C118 1.42(2)
C117 H117 0.9500
C118 C119 1.366(19)
C118 C157 1.44(2)
C119 C120 1.385(19)
C119 H119 0.9500
C121 C123 1.45(2)
C121 C122 1.52(2)
C121 C124 1.61(2)
C122 H201 0.9800
C122 H202 0.9800
C122 H203 0.9800
C123 H204 0.9800
C123 H205 0.9800
C123 H206 0.9800
C124 H207 0.9800
C124 H208 0.9800
C124 H209 0.9800
C125 C128 1.521(17)
C125 C126 1.533(17)
C125 C127 1.542(19)
C126 H210 0.9800
C126 H211 0.9800
C126 H212 0.9800
C127 H213 0.9800
C127 H214 0.9800
C127 H215 0.9800
C128 H216 0.9800
C128 H217 0.9800
C128 H218 0.9800
C129 C131 1.42(2)
C129 C130 1.51(2)
C129 C132 1.51(2)
C130 H219 0.9800
C130 H220 0.9800
C130 H221 0.9800
C131 H222 0.9800
C131 H223 0.9800
C131 H224 0.9800
C132 H225 0.9800
C132 H226 0.9800
C132 H227 0.9800
C133 C134 1.47(2)
C133 C136 1.51(2)
C133 C135 1.55(2)
C134 H228 0.9800
C134 H229 0.9800
C134 H230 0.9800
C135 H231 0.9800
C135 H232 0.9800
C135 H233 0.9800
C136 H234 0.9800
C136 H235 0.9800
C136 H236 0.9800
C137 C138 1.48(2)
C137 C139 1.52(2)
C137 C140 1.57(2)
C138 H237 0.9800
C138 H238 0.9800
C138 H239 0.9800
C139 H240 0.9800
C139 H241 0.9800
C139 H242 0.9800
C140 H243 0.9800
C140 H244 0.9800
C140 H245 0.9800
C141 C342 1.50(2)
C141 C344 1.511(19)
C141 C142 1.52(2)
C141 C143 1.52(2)
C141 C343 1.56(2)
C141 C144 1.59(2)
C142 H246 0.9800
C142 H247 0.9800
C142 H248 0.9800
C143 H249 0.9800
C143 H250 0.9800
C143 H251 0.9800
C144 H252 0.9800
C144 H253 0.9800
C144 H254 0.9800
C145 C148 1.521(17)
C145 C147 1.529(17)
C145 C146 1.532(17)
C146 H255 0.9800
C146 H256 0.9800
C146 H257 0.9800
C147 H258 0.9800
C147 H259 0.9800
C147 H260 0.9800
C148 H261 0.9800
C148 H262 0.9800
C148 H263 0.9800
C149 C150 1.49(2)
C149 C151 1.53(2)
C149 C152 1.55(2)
C150 H264 0.9800
C150 H265 0.9800
C150 H266 0.9800
C151 H267 0.9800
C151 H268 0.9800
C151 H269 0.9800
C152 H270 0.9800
C152 H271 0.9800
C152 H272 0.9800
C153 C354 1.43(4)
C153 C356 1.46(3)
C153 C154 1.47(3)
C153 C155 1.50(3)
C153 C156 1.61(3)
C153 C355 1.69(3)
C154 H273 0.9800
C154 H274 0.9800
C154 H275 0.9800
C155 H276 0.9800
C155 H277 0.9800
C155 H278 0.9800
C156 H279 0.9800
C156 H280 0.9800
C156 H281 0.9800
C157 C160 1.485(19)
C157 C159 1.50(2)
C157 C158 1.512(18)
C158 H282 0.9800
C158 H283 0.9800
C158 H284 0.9800
C159 H285 0.9800
C159 H286 0.9800
C159 H287 0.9800
C160 H288 0.9800
C160 H289 0.9800
C160 H290 0.9800
C1Y C3Y 1.3670
C1Y C2Y 1.4531
C1Y C12Y 1.4533
C2Y C4Y 1.3669
C2Y C6Y 1.4535
C3Y C35Y 1.4530
C3Y C11Y 1.4535
C4Y C33Y 1.4534
C4Y C5Y 1.4534
C5Y C8Y 1.3669
C5Y C38Y 1.4535
C6Y C7Y 1.3668
C6Y C13Y 1.4532
C7Y C8Y 1.4530
C7Y C54Y 1.4533
C8Y C59Y 1.4535
C9Y C11Y 1.3672
C9Y C10Y 1.4530
C9Y C20Y 1.4535
C10Y C12Y 1.3671
C10Y C14Y 1.4536
C11Y C19Y 1.4532
C12Y C13Y 1.4534
C13Y C16Y 1.3669
C14Y C15Y 1.3672
C14Y C21Y 1.4534
C15Y C50Y 1.4531
C15Y C16Y 1.4532
C16Y C55Y 1.4532
C17Y C19Y 1.3668
C17Y C28Y 1.4533
C17Y C18Y 1.4537
C18Y C20Y 1.3664
C18Y C22Y 1.4535
C19Y C27Y 1.4533
C20Y C21Y 1.4534
C21Y C24Y 1.3670
C22Y C23Y 1.3672
C22Y C29Y 1.4533
C23Y C46Y 1.4530
C23Y C24Y 1.4531
C24Y C51Y 1.4531
C25Y C27Y 1.3670
C25Y C26Y 1.4532
C25Y C36Y 1.4534
C26Y C28Y 1.3671
C26Y C30Y 1.4530
C27Y C35Y 1.4538
C28Y C29Y 1.4533
C29Y C32Y 1.3671
C30Y C31Y 1.3671
C30Y C37Y 1.4536
C31Y C32Y 1.4533
C31Y C42Y 1.4537
C32Y C47Y 1.4534
C33Y C35Y 1.3668
C33Y C34Y 1.4533
C34Y C36Y 1.3669
C34Y C38Y 1.4532
C36Y C37Y 1.4532
C37Y C40Y 1.3669
C38Y C39Y 1.3668
C39Y C40Y 1.4531
C39Y C58Y 1.4534
C40Y C43Y 1.4536
C41Y C44Y 1.3671
C41Y C42Y 1.4532
C41Y C47Y 1.4536
C42Y C43Y 1.3669
C43Y C57Y 1.4533
C44Y C60Y 1.4530
C44Y C48Y 1.4534
C45Y C48Y 1.3676
C45Y C51Y 1.4532
C45Y C46Y 1.4532
C46Y C47Y 1.3671
C48Y C52Y 1.4530
C49Y C52Y 1.3670
C49Y C50Y 1.4530
C49Y C55Y 1.4531
C50Y C51Y 1.3667
C52Y C56Y 1.4535
C53Y C56Y 1.3672
C53Y C59Y 1.4531
C53Y C54Y 1.4533
C54Y C55Y 1.3670
C56Y C60Y 1.4532
C57Y C60Y 1.3671
C57Y C58Y 1.4529
C58Y C59Y 1.3672
C342 H306 0.9800
C342 H307 0.9800
C342 H308 0.9800
C343 H309 0.9800
C343 H310 0.9800
C343 H311 0.9800
C344 H321 0.9800
C344 H322 0.9800
C344 H323 0.9800
C1Z C3Z 1.3672
C1Z C12Z 1.4532
C1Z C2Z 1.4534
C2Z C4Z 1.3667
C2Z C6Z 1.4533
C3Z C35Z 1.4533
C3Z C11Z 1.4533
C4Z C5Z 1.4532
C4Z C33Z 1.4534
C5Z C8Z 1.3672
C5Z C38Z 1.4533
C6Z C7Z 1.3669
C6Z C13Z 1.4533
C7Z C54Z 1.4531
C7Z C8Z 1.4536
C8Z C59Z 1.4531
C9Z C11Z 1.3671
C9Z C20Z 1.4531
C9Z C10Z 1.4532
C10Z C12Z 1.3670
C10Z C14Z 1.4533
C11Z C19Z 1.4530
C12Z C13Z 1.4533
C13Z C16Z 1.3669
C14Z C15Z 1.3669
C14Z C21Z 1.4531
C15Z C16Z 1.4534
C15Z C50Z 1.4537
C16Z C55Z 1.4530
C17Z C19Z 1.3671
C17Z C18Z 1.4527
C17Z C28Z 1.4532
C18Z C20Z 1.3675
C18Z C22Z 1.4531
C19Z C27Z 1.4534
C20Z C21Z 1.4534
C21Z C24Z 1.3668
C22Z C23Z 1.3670
C22Z C29Z 1.4534
C23Z C46Z 1.4530
C23Z C24Z 1.4535
C24Z C51Z 1.4535
C25Z C27Z 1.3667
C25Z C36Z 1.4531
C25Z C26Z 1.4535
C26Z C28Z 1.3672
C26Z C30Z 1.4531
C27Z C35Z 1.4534
C28Z C29Z 1.4533
C29Z C32Z 1.3670
C30Z C31Z 1.3668
C30Z C37Z 1.4534
C31Z C32Z 1.4532
C31Z C42Z 1.4538
C32Z C47Z 1.4532
C33Z C35Z 1.3671
C33Z C34Z 1.4535
C34Z C36Z 1.3670
C34Z C38Z 1.4531
C36Z C37Z 1.4534
C37Z C40Z 1.3670
C38Z C39Z 1.3670
C39Z C58Z 1.4529
C39Z C40Z 1.4535
C40Z C43Z 1.4530
C41Z C44Z 1.3669
C41Z C42Z 1.4525
C41Z C47Z 1.4535
C42Z C43Z 1.3674
C43Z C57Z 1.4532
C44Z C48Z 1.4530
C44Z C60Z 1.4534
C45Z C48Z 1.3669
C45Z C51Z 1.4531
C45Z C46Z 1.4534
C46Z C47Z 1.3671
C48Z C52Z 1.4534
C49Z C52Z 1.3672
C49Z C50Z 1.4529
C49Z C55Z 1.4535
C50Z C51Z 1.3670
C52Z C56Z 1.4534
C53Z C56Z 1.3670
C53Z C59Z 1.4534
C53Z C54Z 1.4537
C54Z C55Z 1.3670
C56Z C60Z 1.4529
C57Z C60Z 1.3670
C57Z C58Z 1.4535
C58Z C59Z 1.3669
C354 H312 0.9800
C354 H313 0.9800
C354 H314 0.9800
C355 H315 0.9800
C355 H316 0.9800
C355 H317 0.9800
C356 H318 0.9800
C356 H319 0.9800
C356 H320 0.9800

loop_
_geom_torsion_atom_site_label_1
_geom_torsion_atom_site_label_2
_geom_torsion_atom_site_label_3
_geom_torsion_atom_site_label_4
_geom_torsion
C6 C1 C2 C30 151.8(13)
C6 C1 C2 C3 -12.5(18)
C30 C2 C3 C4 -155.2(14)
C1 C2 C3 C4 7.2(18)
C2 C3 C4 C5 2(2)
C2 C3 C4 C31 169.1(12)
C3 C4 C5 C6 -8.0(18)
C31 C4 C5 C6 -174.6(11)
C4 C5 C6 C1 2.7(18)
C4 C5 C6 C8 163.8(13)
C2 C1 C6 C5 8.3(19)
C2 C1 C6 C8 -153.8(12)
C12 C7 C8 C9 4.4(15)
C12 C7 C8 C6 164.6(12)
C5 C6 C8 C9 26(2)
C1 C6 C8 C9 -173.0(13)
C5 C6 C8 C7 -134.2(14)
C1 C6 C8 C7 27.0(17)
C7 C8 C9 C10 -2(2)
C6 C8 C9 C10 -161.2(11)
C8 C9 C10 C11 -2.3(16)
C8 C9 C10 C49 169.0(12)
C9 C10 C11 C12 3.9(15)
C49 C10 C11 C12 -167.3(11)
C8 C7 C12 C11 -2.9(14)
C8 C7 C12 C14 -171.3(13)
C10 C11 C12 C7 -1.3(19)
C10 C11 C12 C14 165.8(11)
C18 C13 C14 C15 -12.8(19)
C18 C13 C14 C12 151.0(13)
C7 C12 C14 C13 -24.7(18)
C11 C12 C14 C13 168.0(13)
C7 C12 C14 C15 139.3(12)
C11 C12 C14 C15 -28.0(19)
C13 C14 C15 C16 2.7(18)
C12 C14 C15 C16 -161.7(12)
C14 C15 C16 C17 6.8(19)
C14 C15 C16 C67 178.6(11)
C15 C16 C17 C18 -7(2)
C67 C16 C17 C18 -177.1(12)
C14 C13 C18 C17 13(2)
C14 C13 C18 C20 -148.6(13)
C16 C17 C18 C13 -3(2)
C16 C17 C18 C20 159.2(13)
C24 C19 C20 C21 -8(2)
C24 C19 C20 C18 157.6(13)
C13 C18 C20 C21 179.9(14)
C17 C18 C20 C21 17(2)
C13 C18 C20 C19 15.9(19)
C17 C18 C20 C19 -146.7(14)
C19 C20 C21 C22 9(2)
C18 C20 C21 C22 -155.6(14)
C20 C21 C22 C23 -5(2)
C20 C21 C22 C85 162.5(15)
C21 C22 C23 C24 1(2)
C85 C22 C23 C24 -167.4(15)
C22 C23 C24 C19 -1(2)
C22 C23 C24 C26 167.2(16)
C20 C19 C24 C23 5(2)
C20 C19 C24 C26 -163.8(15)
C30 C25 C26 C27 -1(2)
C30 C25 C26 C24 162.3(15)
C23 C24 C26 C25 -163.4(12)
C19 C24 C26 C25 5(3)
C23 C24 C26 C27 -1(3)
C19 C24 C26 C27 167.0(12)
C25 C26 C27 C28 0.3(19)
C24 C26 C27 C28 -162.5(15)
C26 C27 C28 C29 -2(2)
C26 C27 C28 C103 173.3(12)
C27 C28 C29 C30 4(2)
C103 C28 C29 C30 -171.6(11)
C26 C25 C30 C2 -160.4(14)
C26 C25 C30 C29 3(2)
C3 C2 C30 C25 145.7(14)
C1 C2 C30 C25 -15.4(19)
C3 C2 C30 C29 -17(2)
C1 C2 C30 C29 -178.3(11)
C28 C29 C30 C25 -3.7(18)
C28 C29 C30 C2 159.2(13)
C5 C4 C31 C32 147.8(14)
C3 C4 C31 C32 -19(2)
C5 C4 C31 C36 -29.7(18)
C3 C4 C31 C36 163.8(13)
C36 C31 C32 C33 3(2)
C4 C31 C32 C33 -174.5(13)
C31 C32 C33 C34 -1(2)
C31 C32 C33 C120 178.1(12)
C32 C33 C34 C35 2(2)
C120 C33 C34 C35 -176.4(14)
C33 C34 C35 C36 -6(2)
C33 C34 C35 C38 172.2(15)
C32 C31 C36 C35 -7(2)
C4 C31 C36 C35 170.6(13)
C34 C35 C36 C31 9(2)
C38 C35 C36 C31 -169.6(14)
C42 C37 C38 C39 8(3)
C42 C37 C38 C35 -179.6(16)
C34 C35 C38 C39 18(3)
C36 C35 C38 C39 -163.4(16)
C34 C35 C38 C37 -153.9(16)
C36 C35 C38 C37 24(2)
C37 C38 C39 C40 -5(3)
C35 C38 C39 C40 -176.6(16)
C38 C39 C40 C41 1(3)
C38 C39 C40 C121 174.9(16)
C39 C40 C41 C42 0(3)
C121 C40 C41 C42 -174.3(15)
C40 C41 C42 C37 4(2)
C40 C41 C42 C44 175.5(16)
C38 C37 C42 C41 -7(3)
C38 C37 C42 C44 -179.5(16)
C48 C43 C44 C45 0(3)
C48 C43 C44 C42 -175.3(16)
C41 C42 C44 C45 36(3)
C37 C42 C44 C45 -152.4(18)
C41 C42 C44 C43 -148.5(18)
C37 C42 C44 C43 23(3)
C43 C44 C45 C46 0(3)
C42 C44 C45 C46 176.2(15)
C44 C45 C46 C47 3(3)
C44 C45 C46 C125 178.6(17)
C45 C46 C47 C48 -8(3)
C125 C46 C47 C48 176.5(16)
C46 C47 C48 C43 8(3)
C46 C47 C48 C51 -172.4(17)
C44 C43 C48 C47 -5(3)
C44 C43 C48 C51 175.9(17)
C11 C10 C49 C50 172.6(11)
C9 C10 C49 C50 1.6(16)
C11 C10 C49 C54 -2.4(15)
C9 C10 C49 C54 -173.4(11)
C54 C49 C50 C51 2.5(17)
C10 C49 C50 C51 -172.7(12)
C49 C50 C51 C52 -4(2)
C49 C50 C51 C48 177.9(13)
C47 C48 C51 C50 132.8(19)
C43 C48 C51 C50 -48(2)
C47 C48 C51 C52 -45(3)
C43 C48 C51 C52 134.2(15)
C50 C51 C52 C53 3.0(16)
C48 C51 C52 C53 -178.9(15)
C51 C52 C53 C54 -0.9(16)
C51 C52 C53 C56 173.2(15)
C50 C49 C54 C53 -0.1(15)
C10 C49 C54 C53 175.3(11)
C52 C53 C54 C49 -1(2)
C56 C53 C54 C49 -175.1(11)
C60 C55 C56 C57 2(2)
C60 C55 C56 C53 -171.6(14)
C52 C53 C56 C55 -133.7(14)
C54 C53 C56 C55 40.6(19)
C52 C53 C56 C57 53(2)
C54 C53 C56 C57 -132.7(14)
C55 C56 C57 C58 1(2)
C53 C56 C57 C58 174.0(15)
C56 C57 C58 C59 -4(2)
C56 C57 C58 C129 -178.3(15)
C57 C58 C59 C60 4(2)
C129 C58 C59 C60 179.2(15)
C56 C55 C60 C62 179.5(14)
C56 C55 C60 C59 -1(2)
C58 C59 C60 C55 -2(2)
C58 C59 C60 C62 177.4(15)
C66 C61 C62 C63 -4(2)
C66 C61 C62 C60 179.3(14)
C55 C60 C62 C61 -35(2)
C59 C60 C62 C61 145.2(16)
C55 C60 C62 C63 147.7(16)
C59 C60 C62 C63 -32(2)
C61 C62 C63 C64 6(2)
C60 C62 C63 C64 -176.8(15)
C62 C63 C64 C65 -10(2)
C62 C63 C64 C133 176.0(14)
C63 C64 C65 C66 12(2)
C133 C64 C65 C66 -174.5(13)
C62 C61 C66 C65 5(2)
C62 C61 C66 C69 -173.6(13)
C64 C65 C66 C61 -10(2)
C64 C65 C66 C69 168.6(14)
C17 C16 C67 C68 -165.4(14)
C15 C16 C67 C68 23.9(19)
C17 C16 C67 C72 21(2)
C15 C16 C67 C72 -149.4(12)
C72 C67 C68 C69 0(2)
C16 C67 C68 C69 -172.7(12)
C67 C68 C69 C70 0(2)
C67 C68 C69 C66 170.5(12)
C61 C66 C69 C68 -18(2)
C65 C66 C69 C68 163.5(12)
C61 C66 C69 C70 152.8(13)
C65 C66 C69 C70 -26.2(19)
C68 C69 C70 C71 -2(2)
C66 C69 C70 C71 -172.5(13)
C69 C70 C71 C72 4(2)
C69 C70 C71 C74 -177.6(12)
C70 C71 C72 C67 -4(2)
C74 C71 C72 C67 177.7(11)
C68 C67 C72 C71 1.7(19)
C16 C67 C72 C71 175.4(12)
C78 C73 C74 C75 -6(2)
C78 C73 C74 C71 172.6(13)
C70 C71 C74 C73 169.7(15)
C72 C71 C74 C73 -12(2)
C70 C71 C74 C75 -12(2)
C72 C71 C74 C75 166.2(13)
C73 C74 C75 C76 0(2)
C71 C74 C75 C76 -178.5(14)
C74 C75 C76 C77 5(2)
C74 C75 C76 C137 -175.9(15)
C75 C76 C77 C78 -4(3)
C137 C76 C77 C78 176.7(15)
C74 C73 C78 C77 6(2)
C74 C73 C78 C80 -179.1(15)
C76 C77 C78 C73 -1(2)
C76 C77 C78 C80 -175.9(16)
C73 C78 C80 C81 -146.9(15)
C77 C78 C80 C81 27(2)
C73 C78 C80 C79 37(2)
C77 C78 C80 C79 -149.2(14)
C84 C79 C80 C81 6(2)
C84 C79 C80 C78 -177.2(15)
C78 C80 C81 C82 -179.8(14)
C79 C80 C81 C82 -3(2)
C80 C81 C82 C83 -2(2)
C80 C81 C82 C141 -179.8(13)
C81 C82 C83 C84 5(2)
C141 C82 C83 C84 -177.8(13)
C80 C79 C84 C83 -4(2)
C80 C79 C84 C87 172.6(13)
C82 C83 C84 C79 -2(2)
C82 C83 C84 C87 -178.1(12)
C21 C22 C85 C86 -22(2)
C23 C22 C85 C86 144.9(16)
C21 C22 C85 C90 166.0(15)
C23 C22 C85 C90 -28(2)
C90 C85 C86 C87 -2(2)
C22 C85 C86 C87 -174.4(13)
C79 C84 C87 C88 150.1(15)
C83 C84 C87 C88 -33(2)
C79 C84 C87 C86 -24(2)
C83 C84 C87 C86 152.8(13)
C85 C86 C87 C88 2(2)
C85 C86 C87 C84 176.4(14)
C84 C87 C88 C89 -174.7(15)
C86 C87 C88 C89 0(2)
C87 C88 C89 C90 -1(2)
C87 C88 C89 C92 177.4(15)
C86 C85 C90 C89 1(2)
C22 C85 C90 C89 173.8(13)
C88 C89 C90 C85 0(2)
C92 C89 C90 C85 -177.8(14)
C96 C91 C92 C93 2(2)
C96 C91 C92 C89 -176.9(15)
C88 C89 C92 C93 48(3)
C90 C89 C92 C93 -134.1(17)
C88 C89 C92 C91 -133.4(16)
C90 C89 C92 C91 45(2)
C91 C92 C93 C94 -2(3)
C89 C92 C93 C94 176.4(17)
C92 C93 C94 C95 -2(3)
C92 C93 C94 C145 -174.2(15)
C93 C94 C95 C96 7(3)
C145 C94 C95 C96 179.5(13)
C94 C95 C96 C91 -7(2)
C94 C95 C96 C98 -179.9(17)
C92 C91 C96 C95 3(2)
C92 C91 C96 C98 175.9(16)
C102 C97 C98 C99 1(3)
C102 C97 C98 C96 175.0(18)
C95 C96 C98 C99 -12(3)
C91 C96 C98 C99 175.4(12)
C95 C96 C98 C97 174.1(13)
C91 C96 C98 C97 1(3)
C97 C98 C99 C100 -5(3)
C96 C98 C99 C100 -179.5(16)
C98 C99 C100 C101 7(3)
C98 C99 C100 C149 -171.6(15)
C99 C100 C101 C102 -6(2)
C149 C100 C101 C102 173.4(15)
C98 C97 C102 C101 1(3)
C98 C97 C102 C105 178.6(15)
C100 C101 C102 C97 2(3)
C100 C101 C102 C105 -176.0(14)
C27 C28 C103 C104 20(2)
C29 C28 C103 C104 -164.1(15)
C27 C28 C103 C108 -148.7(14)
C29 C28 C103 C108 27.0(19)
C108 C103 C104 C105 1(2)
C28 C103 C104 C105 -167.7(14)
C103 C104 C105 C106 1(2)
C103 C104 C105 C102 173.3(14)
C97 C102 C105 C104 -41(2)
C101 C102 C105 C104 136.8(16)
C97 C102 C105 C106 131.7(17)
C101 C102 C105 C106 -50(2)
C104 C105 C106 C107 -3(2)
C102 C105 C106 C107 -175.1(14)
C105 C106 C107 C108 3(2)
C105 C106 C107 C110 -179.3(14)
C106 C107 C108 C103 -1(3)
C110 C107 C108 C103 -179.1(14)
C104 C103 C108 C107 -1(2)
C28 C103 C108 C107 168.8(14)
C114 C109 C110 C111 5(2)
C114 C109 C110 C107 -176.3(14)
C108 C107 C110 C109 27(2)
C106 C107 C110 C109 -150.9(16)
C108 C107 C110 C111 -153.7(15)
C106 C107 C110 C111 28(2)
C109 C110 C111 C112 -4(2)
C107 C110 C111 C112 176.4(15)
C110 C111 C112 C113 1(2)
C110 C111 C112 C153 178.1(15)
C111 C112 C113 C114 3(3)
C153 C112 C113 C114 -174.1(14)
C110 C109 C114 C113 -1(2)
C110 C109 C114 C116 177.3(14)
C112 C113 C114 C109 -3(2)
C112 C113 C114 C116 178.8(16)
C120 C115 C116 C117 0.0(19)
C120 C115 C116 C114 -178.6(12)
C109 C114 C116 C117 155.3(14)
C113 C114 C116 C117 -26(2)
C109 C114 C116 C115 -26.2(19)
C113 C114 C116 C115 152.2(13)
C115 C116 C117 C118 2(2)
C114 C116 C117 C118 -179.1(13)
C116 C117 C118 C119 -1(2)
C116 C117 C118 C157 178.7(15)
C117 C118 C119 C120 -3(2)
C157 C118 C119 C120 177.6(15)
C116 C115 C120 C119 -3.5(19)
C116 C115 C120 C33 177.4(11)
C118 C119 C120 C115 5(2)
C118 C119 C120 C33 -176.0(14)
C32 C33 C120 C115 9.9(19)
C34 C33 C120 C115 -171.4(14)
C32 C33 C120 C119 -169.2(13)
C34 C33 C120 C119 10(2)
C41 C40 C121 C123 -52(2)
C39 C40 C121 C123 133.7(18)
C41 C40 C121 C122 179.8(16)
C39 C40 C121 C122 6(2)
C41 C40 C121 C124 62(2)
C39 C40 C121 C124 -111.9(18)
C47 C46 C125 C128 -58(2)
C45 C46 C125 C128 126.7(17)
C47 C46 C125 C126 -178.1(16)
C45 C46 C125 C126 6(2)
C47 C46 C125 C127 57(2)
C45 C46 C125 C127 -118.6(17)
C57 C58 C129 C131 -146.5(18)
C59 C58 C129 C131 39(2)
C57 C58 C129 C130 -21(3)
C59 C58 C129 C130 164.5(17)
C57 C58 C129 C132 95(2)
C59 C58 C129 C132 -80(2)
C65 C64 C133 C134 122.0(18)
C63 C64 C133 C134 -65.4(19)
C65 C64 C133 C136 2(2)
C63 C64 C133 C136 174.2(15)
C65 C64 C133 C135 -117.0(19)
C63 C64 C133 C135 56(2)
C77 C76 C137 C138 105(2)
C75 C76 C137 C138 -75(2)
C77 C76 C137 C139 -138.6(18)
C75 C76 C137 C139 42(2)
C77 C76 C137 C140 -15(3)
C75 C76 C137 C140 165.9(18)
C83 C82 C141 C342 -64(2)
C81 C82 C141 C342 113.4(18)
C83 C82 C141 C344 57(2)
C81 C82 C141 C344 -125.1(18)
C83 C82 C141 C142 122(2)
C81 C82 C141 C142 -60(2)
C83 C82 C141 C143 -112(2)
C81 C82 C141 C143 66(2)
C83 C82 C141 C343 176.4(16)
C81 C82 C141 C343 -6(2)
C83 C82 C141 C144 10(2)
C81 C82 C141 C144 -172.2(19)
C95 C94 C145 C148 -58.8(19)
C93 C94 C145 C148 113.4(17)
C95 C94 C145 C147 -178.2(15)
C93 C94 C145 C147 -6(2)
C95 C94 C145 C146 62.1(18)
C93 C94 C145 C146 -125.6(16)
C101 C100 C149 C150 126.0(17)
C99 C100 C149 C150 -55(2)
C101 C100 C149 C151 -116.2(18)
C99 C100 C149 C151 62.9(19)
C101 C100 C149 C152 4(2)
C99 C100 C149 C152 -177.3(14)
C113 C112 C153 C354 116(3)
C111 C112 C153 C354 -60(3)
C113 C112 C153 C356 -116(2)
C111 C112 C153 C356 68(2)
C113 C112 C153 C154 -60(3)
C111 C112 C153 C154 123(2)
C113 C112 C153 C155 65(3)
C111 C112 C153 C155 -111(2)
C113 C112 C153 C156 -176.0(19)
C111 C112 C153 C156 8(2)
C113 C112 C153 C355 -3(2)
C111 C112 C153 C355 -179.6(18)
C119 C118 C157 C160 -58(2)
C117 C118 C157 C160 122.0(19)
C119 C118 C157 C159 60(2)
C117 C118 C157 C159 -120.0(19)
C119 C118 C157 C158 -179.8(16)
C117 C118 C157 C158 0(3)
C3Y C1Y C2Y C4Y 0.0
C12Y C1Y C2Y C4Y 142.6
C3Y C1Y C2Y C6Y -142.6
C12Y C1Y C2Y C6Y 0.0
C2Y C1Y C3Y C35Y 0.0
C12Y C1Y C3Y C35Y -138.2
C2Y C1Y C3Y C11Y 138.2
C12Y C1Y C3Y C11Y 0.0
C1Y C2Y C4Y C33Y 0.0
C6Y C2Y C4Y C33Y 138.2
C1Y C2Y C4Y C5Y -138.2
C6Y C2Y C4Y C5Y 0.0
C2Y C4Y C5Y C8Y 0.0
C33Y C4Y C5Y C8Y -142.6
C2Y C4Y C5Y C38Y 142.6
C33Y C4Y C5Y C38Y 0.0
C4Y C2Y C6Y C7Y 0.0
C1Y C2Y C6Y C7Y 142.6
C4Y C2Y C6Y C13Y -142.7
C1Y C2Y C6Y C13Y 0.0
C13Y C6Y C7Y C8Y 138.2
C2Y C6Y C7Y C8Y 0.0
C13Y C6Y C7Y C54Y 0.0
C2Y C6Y C7Y C54Y -138.2
C4Y C5Y C8Y C7Y 0.0
C38Y C5Y C8Y C7Y -138.2
C4Y C5Y C8Y C59Y 138.2
C38Y C5Y C8Y C59Y 0.0
C6Y C7Y C8Y C5Y 0.0
C54Y C7Y C8Y C5Y 142.6
C6Y C7Y C8Y C59Y -142.6
C54Y C7Y C8Y C59Y 0.0
C11Y C9Y C10Y C12Y 0.0
C20Y C9Y C10Y C12Y 142.6
C11Y C9Y C10Y C14Y -142.6
C20Y C9Y C10Y C14Y 0.0
C10Y C9Y C11Y C19Y 138.2
C20Y C9Y C11Y C19Y 0.0
C10Y C9Y C11Y C3Y 0.0
C20Y C9Y C11Y C3Y -138.2
C1Y C3Y C11Y C9Y 0.0
C35Y C3Y C11Y C9Y 142.6
C1Y C3Y C11Y C19Y -142.6
C35Y C3Y C11Y C19Y 0.0
C9Y C10Y C12Y C1Y 0.0
C14Y C10Y C12Y C1Y 138.2
C9Y C10Y C12Y C13Y -138.2
C14Y C10Y C12Y C13Y 0.0
C3Y C1Y C12Y C10Y -0.1
C2Y C1Y C12Y C10Y -142.6
C3Y C1Y C12Y C13Y 142.6
C2Y C1Y C12Y C13Y 0.0
C7Y C6Y C13Y C16Y 0.0
C2Y C6Y C13Y C16Y 142.6
C7Y C6Y C13Y C12Y -142.6
C2Y C6Y C13Y C12Y 0.0
C10Y C12Y C13Y C16Y 0.0
C1Y C12Y C13Y C16Y -142.6
C10Y C12Y C13Y C6Y 142.6
C1Y C12Y C13Y C6Y 0.0
C12Y C10Y C14Y C15Y 0.0
C9Y C10Y C14Y C15Y 142.6
C12Y C10Y C14Y C21Y -142.6
C9Y C10Y C14Y C21Y 0.0
C21Y C14Y C15Y C50Y 0.0
C10Y C14Y C15Y C50Y -138.2
C21Y C14Y C15Y C16Y 138.2
C10Y C14Y C15Y C16Y 0.0
C6Y C13Y C16Y C15Y -138.2
C12Y C13Y C16Y C15Y 0.0
C6Y C13Y C16Y C55Y 0.0
C12Y C13Y C16Y C55Y 138.2
C14Y C15Y C16Y C13Y 0.0
C50Y C15Y C16Y C13Y 142.6
C14Y C15Y C16Y C55Y -142.6
C50Y C15Y C16Y C55Y 0.0
C19Y C17Y C18Y C20Y 0.0
C28Y C17Y C18Y C20Y 142.6
C19Y C17Y C18Y C22Y -142.6
C28Y C17Y C18Y C22Y 0.0
C28Y C17Y C19Y C11Y -138.2
C18Y C17Y C19Y C11Y 0.0
C28Y C17Y C19Y C27Y 0.0
C18Y C17Y C19Y C27Y 138.2
C9Y C11Y C19Y C17Y 0.0
C3Y C11Y C19Y C17Y 142.6
C9Y C11Y C19Y C27Y -142.6
C3Y C11Y C19Y C27Y 0.0
C22Y C18Y C20Y C21Y 0.0
C17Y C18Y C20Y C21Y -138.2
C22Y C18Y C20Y C9Y 138.2
C17Y C18Y C20Y C9Y 0.0
C11Y C9Y C20Y C18Y 0.0
C10Y C9Y C20Y C18Y -142.6
C11Y C9Y C20Y C21Y 142.6
C10Y C9Y C20Y C21Y 0.0
C18Y C20Y C21Y C24Y 0.0
C9Y C20Y C21Y C24Y -142.6
C18Y C20Y C21Y C14Y 142.6
C9Y C20Y C21Y C14Y 0.0
C15Y C14Y C21Y C24Y 0.0
C10Y C14Y C21Y C24Y 142.6
C15Y C14Y C21Y C20Y -142.6
C10Y C14Y C21Y C20Y 0.0
C20Y C18Y C22Y C23Y 0.0
C17Y C18Y C22Y C23Y 142.6
C20Y C18Y C22Y C29Y -142.6
C17Y C18Y C22Y C29Y 0.0
C29Y C22Y C23Y C46Y 0.0
C18Y C22Y C23Y C46Y -138.2
C29Y C22Y C23Y C24Y 138.2
C18Y C22Y C23Y C24Y 0.0
C20Y C21Y C24Y C51Y 138.2
C14Y C21Y C24Y C51Y 0.0
C20Y C21Y C24Y C23Y 0.0
C14Y C21Y C24Y C23Y -138.2
C22Y C23Y C24Y C21Y 0.0
C46Y C23Y C24Y C21Y 142.6
C22Y C23Y C24Y C51Y -142.6
C46Y C23Y C24Y C51Y 0.0
C27Y C25Y C26Y C28Y 0.0
C36Y C25Y C26Y C28Y 142.6
C27Y C25Y C26Y C30Y -142.6
C36Y C25Y C26Y C30Y 0.0
C26Y C25Y C27Y C19Y 0.0
C36Y C25Y C27Y C19Y -138.2
C26Y C25Y C27Y C35Y 138.2
C36Y C25Y C27Y C35Y 0.0
C17Y C19Y C27Y C25Y 0.0
C11Y C19Y C27Y C25Y 142.6
C17Y C19Y C27Y C35Y -142.6
C11Y C19Y C27Y C35Y 0.0
C30Y C26Y C28Y C17Y 138.2
C25Y C26Y C28Y C17Y 0.0
C30Y C26Y C28Y C29Y 0.0
C25Y C26Y C28Y C29Y -138.2
C19Y C17Y C28Y C26Y 0.0
C18Y C17Y C28Y C26Y -142.6
C19Y C17Y C28Y C29Y 142.6
C18Y C17Y C28Y C29Y 0.0
C23Y C22Y C29Y C32Y 0.0
C18Y C22Y C29Y C32Y 142.6
C23Y C22Y C29Y C28Y -142.6
C18Y C22Y C29Y C28Y 0.0
C26Y C28Y C29Y C32Y 0.0
C17Y C28Y C29Y C32Y -142.6
C26Y C28Y C29Y C22Y 142.6
C17Y C28Y C29Y C22Y 0.0
C28Y C26Y C30Y C31Y 0.0
C25Y C26Y C30Y C31Y 142.6
C28Y C26Y C30Y C37Y -142.6
C25Y C26Y C30Y C37Y 0.0
C26Y C30Y C31Y C32Y 0.0
C37Y C30Y C31Y C32Y 138.2
C26Y C30Y C31Y C42Y -138.2
C37Y C30Y C31Y C42Y 0.0
C22Y C29Y C32Y C31Y -138.2
C28Y C29Y C32Y C31Y 0.0
C22Y C29Y C32Y C47Y 0.0
C28Y C29Y C32Y C47Y 138.2
C30Y C31Y C32Y C29Y 0.0
C42Y C31Y C32Y C29Y 142.6
C30Y C31Y C32Y C47Y -142.6
C42Y C31Y C32Y C47Y 0.0
C2Y C4Y C33Y C35Y 0.0
C5Y C4Y C33Y C35Y 142.6
C2Y C4Y C33Y C34Y -142.6
C5Y C4Y C33Y C34Y 0.0
C35Y C33Y C34Y C36Y 0.0
C4Y C33Y C34Y C36Y 142.6
C35Y C33Y C34Y C38Y -142.6
C4Y C33Y C34Y C38Y 0.0
C34Y C33Y C35Y C3Y 138.2
C4Y C33Y C35Y C3Y 0.0
C34Y C33Y C35Y C27Y 0.0
C4Y C33Y C35Y C27Y -138.2
C1Y C3Y C35Y C33Y 0.0
C11Y C3Y C35Y C33Y -142.6
C1Y C3Y C35Y C27Y 142.6
C11Y C3Y C35Y C27Y 0.0
C25Y C27Y C35Y C33Y 0.0
C19Y C27Y C35Y C33Y 142.6
C25Y C27Y C35Y C3Y -142.6
C19Y C27Y C35Y C3Y 0.0
C38Y C34Y C36Y C37Y 0.0
C33Y C34Y C36Y C37Y -138.2
C38Y C34Y C36Y C25Y 138.2
C33Y C34Y C36Y C25Y 0.0
C27Y C25Y C36Y C34Y 0.0
C26Y C25Y C36Y C34Y -142.6
C27Y C25Y C36Y C37Y 142.6
C26Y C25Y C36Y C37Y 0.0
C34Y C36Y C37Y C40Y 0.0
C25Y C36Y C37Y C40Y -142.6
C34Y C36Y C37Y C30Y 142.6
C25Y C36Y C37Y C30Y 0.0
C31Y C30Y C37Y C40Y 0.0
C26Y C30Y C37Y C40Y 142.6
C31Y C30Y C37Y C36Y -142.6
C26Y C30Y C37Y C36Y 0.0
C36Y C34Y C38Y C39Y 0.0
C33Y C34Y C38Y C39Y 142.6
C36Y C34Y C38Y C5Y -142.6
C33Y C34Y C38Y C5Y 0.0
C8Y C5Y C38Y C39Y 0.0
C4Y C5Y C38Y C39Y -142.6
C8Y C5Y C38Y C34Y 142.6
C4Y C5Y C38Y C34Y 0.0
C34Y C38Y C39Y C40Y 0.0
C5Y C38Y C39Y C40Y 138.2
C34Y C38Y C39Y C58Y -138.2
C5Y C38Y C39Y C58Y 0.0
C36Y C37Y C40Y C39Y 0.0
C30Y C37Y C40Y C39Y -138.2
C36Y C37Y C40Y C43Y 138.2
C30Y C37Y C40Y C43Y 0.0
C38Y C39Y C40Y C37Y 0.0
C58Y C39Y C40Y C37Y 142.6
C38Y C39Y C40Y C43Y -142.6
C58Y C39Y C40Y C43Y 0.0
C44Y C41Y C42Y C43Y 0.0
C47Y C41Y C42Y C43Y 142.6
C44Y C41Y C42Y C31Y -142.6
C47Y C41Y C42Y C31Y 0.0
C30Y C31Y C42Y C43Y 0.0
C32Y C31Y C42Y C43Y -142.6
C30Y C31Y C42Y C41Y 142.6
C32Y C31Y C42Y C41Y 0.0
C41Y C42Y C43Y C57Y 0.0
C31Y C42Y C43Y C57Y 138.2
C41Y C42Y C43Y C40Y -138.2
C31Y C42Y C43Y C40Y 0.0
C37Y C40Y C43Y C42Y 0.0
C39Y C40Y C43Y C42Y 142.6
C37Y C40Y C43Y C57Y -142.6
C39Y C40Y C43Y C57Y 0.0
C42Y C41Y C44Y C60Y 0.0
C47Y C41Y C44Y C60Y -138.2
C42Y C41Y C44Y C48Y 138.2
C47Y C41Y C44Y C48Y 0.0
C22Y C23Y C46Y C47Y 0.0
C24Y C23Y C46Y C47Y -142.6
C22Y C23Y C46Y C45Y 142.6
C24Y C23Y C46Y C45Y 0.0
C48Y C45Y C46Y C47Y 0.0
C51Y C45Y C46Y C47Y 142.6
C48Y C45Y C46Y C23Y -142.6
C51Y C45Y C46Y C23Y 0.0
C23Y C46Y C47Y C32Y 0.0
C45Y C46Y C47Y C32Y -138.2
C23Y C46Y C47Y C41Y 138.2
C45Y C46Y C47Y C41Y 0.0
C29Y C32Y C47Y C46Y 0.0
C31Y C32Y C47Y C46Y 142.6
C29Y C32Y C47Y C41Y -142.6
C31Y C32Y C47Y C41Y 0.0
C44Y C41Y C47Y C46Y 0.0
C42Y C41Y C47Y C46Y -142.6
C44Y C41Y C47Y C32Y 142.6
C42Y C41Y C47Y C32Y 0.0
C51Y C45Y C48Y C52Y 0.0
C46Y C45Y C48Y C52Y 138.2
C51Y C45Y C48Y C44Y -138.2
C46Y C45Y C48Y C44Y 0.0
C41Y C44Y C48Y C45Y 0.0
C60Y C44Y C48Y C45Y 142.6
C41Y C44Y C48Y C52Y -142.6
C60Y C44Y C48Y C52Y 0.0
C52Y C49Y C50Y C51Y 0.0
C55Y C49Y C50Y C51Y 142.6
C52Y C49Y C50Y C15Y -142.6
C55Y C49Y C50Y C15Y -0.1
C14Y C15Y C50Y C51Y 0.0
C16Y C15Y C50Y C51Y -142.6
C14Y C15Y C50Y C49Y 142.6
C16Y C15Y C50Y C49Y 0.0
C49Y C50Y C51Y C24Y -138.2
C15Y C50Y C51Y C24Y 0.0
C49Y C50Y C51Y C45Y 0.0
C15Y C50Y C51Y C45Y 138.2
C21Y C24Y C51Y C50Y 0.0
C23Y C24Y C51Y C50Y 142.6
C21Y C24Y C51Y C45Y -142.6
C23Y C24Y C51Y C45Y 0.0
C48Y C45Y C51Y C50Y 0.0
C46Y C45Y C51Y C50Y -142.6
C48Y C45Y C51Y C24Y 142.6
C46Y C45Y C51Y C24Y 0.0
C50Y C49Y C52Y C48Y 0.0
C55Y C49Y C52Y C48Y -138.2
C50Y C49Y C52Y C56Y 138.2
C55Y C49Y C52Y C56Y 0.0
C45Y C48Y C52Y C49Y 0.0
C44Y C48Y C52Y C49Y 142.6
C45Y C48Y C52Y C56Y -142.6
C44Y C48Y C52Y C56Y 0.0
C6Y C7Y C54Y C55Y 0.0
C8Y C7Y C54Y C55Y -142.6
C6Y C7Y C54Y C53Y 142.6
C8Y C7Y C54Y C53Y 0.0
C56Y C53Y C54Y C55Y 0.0
C59Y C53Y C54Y C55Y 142.6
C56Y C53Y C54Y C7Y -142.6
C59Y C53Y C54Y C7Y 0.0
C7Y C54Y C55Y C49Y 138.2
C53Y C54Y C55Y C49Y 0.0
C7Y C54Y C55Y C16Y 0.0
C53Y C54Y C55Y C16Y -138.2
C52Y C49Y C55Y C54Y 0.0
C50Y C49Y C55Y C54Y -142.6
C52Y C49Y C55Y C16Y 142.6
C50Y C49Y C55Y C16Y 0.0
C13Y C16Y C55Y C54Y 0.0
C15Y C16Y C55Y C54Y 142.6
C13Y C16Y C55Y C49Y -142.6
C15Y C16Y C55Y C49Y 0.0
C59Y C53Y C56Y C60Y 0.0
C54Y C53Y C56Y C60Y 138.2
C59Y C53Y C56Y C52Y -138.2
C54Y C53Y C56Y C52Y 0.0
C49Y C52Y C56Y C53Y 0.0
C48Y C52Y C56Y C53Y 142.6
C49Y C52Y C56Y C60Y -142.6
C48Y C52Y C56Y C60Y 0.0
C42Y C43Y C57Y C60Y 0.0
C40Y C43Y C57Y C60Y 142.6
C42Y C43Y C57Y C58Y -142.6
C40Y C43Y C57Y C58Y 0.0
C60Y C57Y C58Y C59Y 0.0
C43Y C57Y C58Y C59Y 142.6
C60Y C57Y C58Y C39Y -142.6
C43Y C57Y C58Y C39Y 0.0
C38Y C39Y C58Y C59Y 0.0
C40Y C39Y C58Y C59Y -142.6
C38Y C39Y C58Y C57Y 142.6
C40Y C39Y C58Y C57Y 0.0
C57Y C58Y C59Y C53Y 0.0
C39Y C58Y C59Y C53Y 138.2
C57Y C58Y C59Y C8Y -138.2
C39Y C58Y C59Y C8Y 0.0
C56Y C53Y C59Y C58Y 0.0
C54Y C53Y C59Y C58Y -142.6
C56Y C53Y C59Y C8Y 142.6
C54Y C53Y C59Y C8Y 0.0
C5Y C8Y C59Y C58Y 0.0
C7Y C8Y C59Y C58Y 142.6
C5Y C8Y C59Y C53Y -142.6
C7Y C8Y C59Y C53Y 0.0
C58Y C57Y C60Y C44Y 138.2
C43Y C57Y C60Y C44Y 0.0
C58Y C57Y C60Y C56Y 0.0
C43Y C57Y C60Y C56Y -138.2
C41Y C44Y C60Y C57Y 0.0
C48Y C44Y C60Y C57Y -142.6
C41Y C44Y C60Y C56Y 142.6
C48Y C44Y C60Y C56Y 0.0
C53Y C56Y C60Y C57Y 0.0
C52Y C56Y C60Y C57Y 142.6
C53Y C56Y C60Y C44Y -142.6
C52Y C56Y C60Y C44Y 0.0
C3Z C1Z C2Z C4Z 0.0
C12Z C1Z C2Z C4Z 142.6
C3Z C1Z C2Z C6Z -142.6
C12Z C1Z C2Z C6Z 0.0
C12Z C1Z C3Z C35Z -138.2
C2Z C1Z C3Z C35Z 0.0
C12Z C1Z C3Z C11Z 0.0
C2Z C1Z C3Z C11Z 138.2
C6Z C2Z C4Z C5Z 0.0
C1Z C2Z C4Z C5Z -138.2
C6Z C2Z C4Z C33Z 138.2
C1Z C2Z C4Z C33Z 0.0
C2Z C4Z C5Z C8Z 0.0
C33Z C4Z C5Z C8Z -142.6
C2Z C4Z C5Z C38Z 142.6
C33Z C4Z C5Z C38Z 0.0
C4Z C2Z C6Z C7Z 0.0
C1Z C2Z C6Z C7Z 142.6
C4Z C2Z C6Z C13Z -142.6
C1Z C2Z C6Z C13Z 0.0
C13Z C6Z C7Z C54Z 0.0
C2Z C6Z C7Z C54Z -138.2
C13Z C6Z C7Z C8Z 138.2
C2Z C6Z C7Z C8Z 0.0
C4Z C5Z C8Z C59Z 138.2
C38Z C5Z C8Z C59Z 0.0
C4Z C5Z C8Z C7Z 0.0
C38Z C5Z C8Z C7Z -138.2
C6Z C7Z C8Z C5Z 0.0
C54Z C7Z C8Z C5Z 142.6
C6Z C7Z C8Z C59Z -142.6
C54Z C7Z C8Z C59Z 0.0
C11Z C9Z C10Z C12Z 0.0
C20Z C9Z C10Z C12Z 142.6
C11Z C9Z C10Z C14Z -142.6
C20Z C9Z C10Z C14Z 0.0
C20Z C9Z C11Z C19Z 0.0
C10Z C9Z C11Z C19Z 138.2
C20Z C9Z C11Z C3Z -138.2
C10Z C9Z C11Z C3Z -0.1
C1Z C3Z C11Z C9Z 0.0
C35Z C3Z C11Z C9Z 142.7
C1Z C3Z C11Z C19Z -142.6
C35Z C3Z C11Z C19Z 0.0
C9Z C10Z C12Z C1Z 0.0
C14Z C10Z C12Z C1Z 138.2
C9Z C10Z C12Z C13Z -138.2
C14Z C10Z C12Z C13Z 0.0
C3Z C1Z C12Z C10Z 0.0
C2Z C1Z C12Z C10Z -142.6
C3Z C1Z C12Z C13Z 142.6
C2Z C1Z C12Z C13Z 0.0
C7Z C6Z C13Z C16Z 0.0
C2Z C6Z C13Z C16Z 142.6
C7Z C6Z C13Z C12Z -142.6
C2Z C6Z C13Z C12Z 0.0
C10Z C12Z C13Z C16Z 0.0
C1Z C12Z C13Z C16Z -142.6
C10Z C12Z C13Z C6Z 142.6
C1Z C12Z C13Z C6Z 0.0
C12Z C10Z C14Z C15Z 0.0
C9Z C10Z C14Z C15Z 142.7
C12Z C10Z C14Z C21Z -142.6
C9Z C10Z C14Z C21Z 0.0
C21Z C14Z C15Z C16Z 138.2
C10Z C14Z C15Z C16Z 0.0
C21Z C14Z C15Z C50Z 0.0
C10Z C14Z C15Z C50Z -138.2
C6Z C13Z C16Z C55Z 0.0
C12Z C13Z C16Z C55Z 138.2
C6Z C13Z C16Z C15Z -138.2
C12Z C13Z C16Z C15Z 0.0
C14Z C15Z C16Z C13Z 0.0
C50Z C15Z C16Z C13Z 142.6
C14Z C15Z C16Z C55Z -142.6
C50Z C15Z C16Z C55Z 0.0
C19Z C17Z C18Z C20Z 0.0
C28Z C17Z C18Z C20Z 142.6
C19Z C17Z C18Z C22Z -142.6
C28Z C17Z C18Z C22Z 0.0
C18Z C17Z C19Z C11Z 0.0
C28Z C17Z C19Z C11Z -138.2
C18Z C17Z C19Z C27Z 138.2
C28Z C17Z C19Z C27Z 0.0
C9Z C11Z C19Z C17Z 0.0
C3Z C11Z C19Z C17Z 142.6
C9Z C11Z C19Z C27Z -142.6
C3Z C11Z C19Z C27Z 0.0
C17Z C18Z C20Z C9Z 0.0
C22Z C18Z C20Z C9Z 138.2
C17Z C18Z C20Z C21Z -138.2
C22Z C18Z C20Z C21Z 0.0
C11Z C9Z C20Z C18Z 0.0
C10Z C9Z C20Z C18Z -142.6
C11Z C9Z C20Z C21Z 142.6
C10Z C9Z C20Z C21Z 0.0
C15Z C14Z C21Z C24Z 0.0
C10Z C14Z C21Z C24Z 142.6
C15Z C14Z C21Z C20Z -142.6
C10Z C14Z C21Z C20Z 0.0
C18Z C20Z C21Z C24Z 0.0
C9Z C20Z C21Z C24Z -142.6
C18Z C20Z C21Z C14Z 142.6
C9Z C20Z C21Z C14Z 0.0
C20Z C18Z C22Z C23Z 0.0
C17Z C18Z C22Z C23Z 142.6
C20Z C18Z C22Z C29Z -142.6
C17Z C18Z C22Z C29Z 0.0
C18Z C22Z C23Z C46Z -138.2
C29Z C22Z C23Z C46Z 0.0
C18Z C22Z C23Z C24Z 0.0
C29Z C22Z C23Z C24Z 138.2
C14Z C21Z C24Z C51Z 0.0
C20Z C21Z C24Z C51Z 138.2
C14Z C21Z C24Z C23Z -138.2
C20Z C21Z C24Z C23Z 0.0
C22Z C23Z C24Z C21Z 0.0
C46Z C23Z C24Z C21Z 142.6
C22Z C23Z C24Z C51Z -142.6
C46Z C23Z C24Z C51Z 0.0
C27Z C25Z C26Z C28Z 0.0
C36Z C25Z C26Z C28Z 142.6
C27Z C25Z C26Z C30Z -142.6
C36Z C25Z C26Z C30Z 0.0
C36Z C25Z C27Z C19Z -138.2
C26Z C25Z C27Z C19Z 0.0
C36Z C25Z C27Z C35Z 0.0
C26Z C25Z C27Z C35Z 138.2
C17Z C19Z C27Z C25Z 0.0
C11Z C19Z C27Z C25Z 142.6
C17Z C19Z C27Z C35Z -142.6
C11Z C19Z C27Z C35Z 0.0
C30Z C26Z C28Z C17Z 138.2
C25Z C26Z C28Z C17Z 0.0
C30Z C26Z C28Z C29Z 0.0
C25Z C26Z C28Z C29Z -138.2
C19Z C17Z C28Z C26Z 0.0
C18Z C17Z C28Z C26Z -142.6
C19Z C17Z C28Z C29Z 142.6
C18Z C17Z C28Z C29Z 0.0
C26Z C28Z C29Z C32Z 0.0
C17Z C28Z C29Z C32Z -142.6
C26Z C28Z C29Z C22Z 142.6
C17Z C28Z C29Z C22Z 0.0
C23Z C22Z C29Z C32Z 0.0
C18Z C22Z C29Z C32Z 142.6
C23Z C22Z C29Z C28Z -142.6
C18Z C22Z C29Z C28Z 0.0
C28Z C26Z C30Z C31Z 0.0
C25Z C26Z C30Z C31Z 142.6
C28Z C26Z C30Z C37Z -142.6
C25Z C26Z C30Z C37Z 0.0
C26Z C30Z C31Z C32Z 0.0
C37Z C30Z C31Z C32Z 138.2
C26Z C30Z C31Z C42Z -138.2
C37Z C30Z C31Z C42Z 0.0
C28Z C29Z C32Z C31Z 0.0
C22Z C29Z C32Z C31Z -138.2
C28Z C29Z C32Z C47Z 138.2
C22Z C29Z C32Z C47Z 0.0
C30Z C31Z C32Z C29Z 0.0
C42Z C31Z C32Z C29Z 142.6
C30Z C31Z C32Z C47Z -142.6
C42Z C31Z C32Z C47Z 0.0
C2Z C4Z C33Z C35Z 0.0
C5Z C4Z C33Z C35Z 142.6
C2Z C4Z C33Z C34Z -142.6
C5Z C4Z C33Z C34Z 0.0
C35Z C33Z C34Z C36Z 0.0
C4Z C33Z C34Z C36Z 142.6
C35Z C33Z C34Z C38Z -142.6
C4Z C33Z C34Z C38Z 0.0
C4Z C33Z C35Z C3Z 0.0
C34Z C33Z C35Z C3Z 138.2
C4Z C33Z C35Z C27Z -138.2
C34Z C33Z C35Z C27Z 0.0
C1Z C3Z C35Z C33Z 0.0
C11Z C3Z C35Z C33Z -142.6
C1Z C3Z C35Z C27Z 142.6
C11Z C3Z C35Z C27Z 0.0
C25Z C27Z C35Z C33Z 0.0
C19Z C27Z C35Z C33Z 142.6
C25Z C27Z C35Z C3Z -142.6
C19Z C27Z C35Z C3Z 0.0
C38Z C34Z C36Z C25Z 138.2
C33Z C34Z C36Z C25Z 0.0
C38Z C34Z C36Z C37Z 0.0
C33Z C34Z C36Z C37Z -138.2
C27Z C25Z C36Z C34Z 0.0
C26Z C25Z C36Z C34Z -142.6
C27Z C25Z C36Z C37Z 142.6
C26Z C25Z C36Z C37Z 0.0
C31Z C30Z C37Z C40Z 0.0
C26Z C30Z C37Z C40Z 142.6
C31Z C30Z C37Z C36Z -142.6
C26Z C30Z C37Z C36Z 0.0
C34Z C36Z C37Z C40Z 0.0
C25Z C36Z C37Z C40Z -142.6
C34Z C36Z C37Z C30Z 142.6
C25Z C36Z C37Z C30Z 0.0
C36Z C34Z C38Z C39Z 0.0
C33Z C34Z C38Z C39Z 142.6
C36Z C34Z C38Z C5Z -142.6
C33Z C34Z C38Z C5Z 0.0
C8Z C5Z C38Z C39Z 0.0
C4Z C5Z C38Z C39Z -142.6
C8Z C5Z C38Z C34Z 142.6
C4Z C5Z C38Z C34Z 0.0
C34Z C38Z C39Z C58Z -138.2
C5Z C38Z C39Z C58Z 0.0
C34Z C38Z C39Z C40Z 0.0
C5Z C38Z C39Z C40Z 138.2
C30Z C37Z C40Z C43Z 0.0
C36Z C37Z C40Z C43Z 138.2
C30Z C37Z C40Z C39Z -138.2
C36Z C37Z C40Z C39Z 0.0
C38Z C39Z C40Z C37Z 0.0
C58Z C39Z C40Z C37Z 142.6
C38Z C39Z C40Z C43Z -142.6
C58Z C39Z C40Z C43Z 0.0
C44Z C41Z C42Z C43Z 0.0
C47Z C41Z C42Z C43Z 142.6
C44Z C41Z C42Z C31Z -142.6
C47Z C41Z C42Z C31Z 0.0
C30Z C31Z C42Z C43Z 0.0
C32Z C31Z C42Z C43Z -142.6
C30Z C31Z C42Z C41Z 142.6
C32Z C31Z C42Z C41Z 0.0
C41Z C42Z C43Z C40Z -138.2
C31Z C42Z C43Z C40Z 0.0
C41Z C42Z C43Z C57Z 0.0
C31Z C42Z C43Z C57Z 138.2
C37Z C40Z C43Z C42Z 0.0
C39Z C40Z C43Z C42Z 142.6
C37Z C40Z C43Z C57Z -142.6
C39Z C40Z C43Z C57Z 0.0
C42Z C41Z C44Z C48Z 138.2
C47Z C41Z C44Z C48Z -0.1
C42Z C41Z C44Z C60Z 0.1
C47Z C41Z C44Z C60Z -138.2
C22Z C23Z C46Z C47Z 0.0
C24Z C23Z C46Z C47Z -142.6
C22Z C23Z C46Z C45Z 142.6
C24Z C23Z C46Z C45Z 0.0
C48Z C45Z C46Z C47Z 0.0
C51Z C45Z C46Z C47Z 142.6
C48Z C45Z C46Z C23Z -142.6
C51Z C45Z C46Z C23Z 0.0
C23Z C46Z C47Z C32Z 0.0
C45Z C46Z C47Z C32Z -138.2
C23Z C46Z C47Z C41Z 138.2
C45Z C46Z C47Z C41Z 0.0
C29Z C32Z C47Z C46Z 0.0
C31Z C32Z C47Z C46Z 142.6
C29Z C32Z C47Z C41Z -142.6
C31Z C32Z C47Z C41Z 0.0
C44Z C41Z C47Z C46Z 0.1
C42Z C41Z C47Z C46Z -142.6
C44Z C41Z C47Z C32Z 142.7
C42Z C41Z C47Z C32Z 0.0
C51Z C45Z C48Z C44Z -138.2
C46Z C45Z C48Z C44Z 0.0
C51Z C45Z C48Z C52Z 0.0
C46Z C45Z C48Z C52Z 138.2
C41Z C44Z C48Z C45Z 0.1
C60Z C44Z C48Z C45Z 142.6
C41Z C44Z C48Z C52Z -142.6
C60Z C44Z C48Z C52Z 0.0
C52Z C49Z C50Z C51Z 0.0
C55Z C49Z C50Z C51Z 142.6
C52Z C49Z C50Z C15Z -142.6
C55Z C49Z C50Z C15Z 0.0
C14Z C15Z C50Z C51Z 0.0
C16Z C15Z C50Z C51Z -142.6
C14Z C15Z C50Z C49Z 142.6
C16Z C15Z C50Z C49Z 0.0
C49Z C50Z C51Z C45Z 0.0
C15Z C50Z C51Z C45Z 138.2
C49Z C50Z C51Z C24Z -138.2
C15Z C50Z C51Z C24Z 0.0
C48Z C45Z C51Z C50Z 0.0
C46Z C45Z C51Z C50Z -142.6
C48Z C45Z C51Z C24Z 142.6
C46Z C45Z C51Z C24Z 0.0
C21Z C24Z C51Z C50Z 0.0
C23Z C24Z C51Z C50Z 142.6
C21Z C24Z C51Z C45Z -142.6
C23Z C24Z C51Z C45Z 0.0
C50Z C49Z C52Z C56Z 138.2
C55Z C49Z C52Z C56Z 0.0
C50Z C49Z C52Z C48Z 0.0
C55Z C49Z C52Z C48Z -138.2
C45Z C48Z C52Z C49Z -0.1
C44Z C48Z C52Z C49Z 142.6
C45Z C48Z C52Z C56Z -142.6
C44Z C48Z C52Z C56Z 0.0
C6Z C7Z C54Z C55Z 0.0
C8Z C7Z C54Z C55Z -142.6
C6Z C7Z C54Z C53Z 142.6
C8Z C7Z C54Z C53Z 0.0
C56Z C53Z C54Z C55Z 0.0
C59Z C53Z C54Z C55Z 142.6
C56Z C53Z C54Z C7Z -142.6
C59Z C53Z C54Z C7Z 0.0
C7Z C54Z C55Z C16Z 0.0
C53Z C54Z C55Z C16Z -138.2
C7Z C54Z C55Z C49Z 138.2
C53Z C54Z C55Z C49Z 0.0
C13Z C16Z C55Z C54Z 0.0
C15Z C16Z C55Z C54Z 142.6
C13Z C16Z C55Z C49Z -142.6
C15Z C16Z C55Z C49Z 0.0
C52Z C49Z C55Z C54Z 0.0
C50Z C49Z C55Z C54Z -142.6
C52Z C49Z C55Z C16Z 142.6
C50Z C49Z C55Z C16Z 0.0
C59Z C53Z C56Z C60Z 0.0
C54Z C53Z C56Z C60Z 138.2
C59Z C53Z C56Z C52Z -138.2
C54Z C53Z C56Z C52Z 0.0
C49Z C52Z C56Z C53Z 0.0
C48Z C52Z C56Z C53Z 142.6
C49Z C52Z C56Z C60Z -142.6
C48Z C52Z C56Z C60Z 0.0
C42Z C43Z C57Z C60Z 0.0
C40Z C43Z C57Z C60Z 142.6
C42Z C43Z C57Z C58Z -142.6
C40Z C43Z C57Z C58Z 0.0
C38Z C39Z C58Z C59Z 0.0
C40Z C39Z C58Z C59Z -142.6
C38Z C39Z C58Z C57Z 142.6
C40Z C39Z C58Z C57Z 0.0
C60Z C57Z C58Z C59Z 0.1
C43Z C57Z C58Z C59Z 142.7
C60Z C57Z C58Z C39Z -142.6
C43Z C57Z C58Z C39Z 0.0
C39Z C58Z C59Z C8Z 0.0
C57Z C58Z C59Z C8Z -138.2
C39Z C58Z C59Z C53Z 138.2
C57Z C58Z C59Z C53Z 0.0
C5Z C8Z C59Z C58Z 0.0
C7Z C8Z C59Z C58Z 142.6
C5Z C8Z C59Z C53Z -142.6
C7Z C8Z C59Z C53Z 0.0
C56Z C53Z C59Z C58Z 0.0
C54Z C53Z C59Z C58Z -142.6
C56Z C53Z C59Z C8Z 142.6
C54Z C53Z C59Z C8Z 0.0
C43Z C57Z C60Z C56Z -138.2
C58Z C57Z C60Z C56Z 0.0
C43Z C57Z C60Z C44Z 0.0
C58Z C57Z C60Z C44Z 138.2
C53Z C56Z C60Z C57Z 0.0
C52Z C56Z C60Z C57Z 142.6
C53Z C56Z C60Z C44Z -142.6
C52Z C56Z C60Z C44Z 0.0
C41Z C44Z C60Z C57Z 0.0
C48Z C44Z C60Z C57Z -142.6
C41Z C44Z C60Z C56Z 142.6
C48Z C44Z C60Z C56Z 0.0
